data_4336207
loop_
_publ_author_name
'Inhar Imaz'
'Georges Mouchaham'
'Nans Roques'
'St\'ephane Brand\`es'
'Jean-Pascal Sutter'

_publ_contact_author_address
;LCC-CNRS
205 route de Narbonne
31077 Toulouse (France)
;
_publ_contact_author_email sutter@lcc-toulouse.fr
_publ_contact_author_name 'Jean-Pascal Sutter'
_publ_section_title
;
 Tetradihydrobenzoquinonate and Tetrachloranilate Zr(IV) Complexes:
 Single-Crystal-to-Single-Crystal Phase Transition and Open-Framework
 Behavior for K4Zr(DBQ)4
;
_journal_name_full 'Inorganic Chemistry'
_journal_page_first 11237
_journal_page_last 11243
_journal_paper_doi 10.1021/ic401474f
_journal_volume 52
_journal_year 2013
_chemical_formula_moiety 'C24 H14 K4 O19 Zr, 6(H2 O)'
_chemical_formula_sum 'C24 H26 K4 O25 Zr'
_chemical_formula_weight 962.07
_chemical_name_systematic
; 
 ? 
;
_space_group_IT_number 61
_symmetry_cell_setting orthorhombic
_symmetry_space_group_name_Hall '-P 2ac 2ab'
_symmetry_space_group_name_H-M 'P b c a'
_atom_sites_solution_hydrogens geom
_atom_sites_solution_primary direct
_atom_sites_solution_secondary difmap
_audit_creation_method SHELXL-97
_cell_angle_alpha 90.00
_cell_angle_beta 90.00
_cell_angle_gamma 90.00
_cell_formula_units_Z 8
_cell_length_a 17.156(3)
_cell_length_b 20.387(4)
_cell_length_c 20.562(4)
_cell_measurement_temperature 293(2)
_cell_volume 7192(2)
_computing_structure_refinement 'SHELXL-97 (Sheldrick, 1997)'
_computing_structure_solution 'SHELXS-97 (Sheldrick, 1990)'
_diffrn_ambient_temperature 293(2)
_diffrn_measured_fraction_theta_full 0.999
_diffrn_measured_fraction_theta_max 0.999
_diffrn_radiation_monochromator graphite
_diffrn_radiation_source 'fine-focus sealed tube'
_diffrn_radiation_type MoK\a
_diffrn_radiation_wavelength 0.71073
_diffrn_reflns_av_R_equivalents 0.0324
_diffrn_reflns_av_sigmaI/netI 0.0203
_diffrn_reflns_limit_h_max 21
_diffrn_reflns_limit_h_min -21
_diffrn_reflns_limit_k_max 25
_diffrn_reflns_limit_k_min -25
_diffrn_reflns_limit_l_max 25
_diffrn_reflns_limit_l_min -25
_diffrn_reflns_number 47607
_diffrn_reflns_theta_full 26.37
_diffrn_reflns_theta_max 26.37
_diffrn_reflns_theta_min 2.23
_exptl_absorpt_coefficient_mu 0.864
_exptl_absorpt_correction_T_max 0.716
_exptl_absorpt_correction_T_min 0.47
_exptl_absorpt_correction_type empirical
_exptl_absorpt_process_details scalepack
_exptl_crystal_colour red
_exptl_crystal_density_diffrn 1.777
_exptl_crystal_description cubic
_exptl_crystal_F_000 3744
_exptl_crystal_size_max 1.00
_exptl_crystal_size_mid 0.6
_exptl_crystal_size_min 0.4
_refine_diff_density_max 1.310
_refine_diff_density_min -1.519
_refine_diff_density_rms 0.227
_refine_ls_extinction_method none
_refine_ls_goodness_of_fit_ref 1.227
_refine_ls_hydrogen_treatment constr
_refine_ls_matrix_type full
_refine_ls_number_parameters 488
_refine_ls_number_reflns 7342
_refine_ls_number_restraints 11
_refine_ls_restrained_S_all 1.294
_refine_ls_R_factor_all 0.0610
_refine_ls_R_factor_gt 0.0502
_refine_ls_shift/su_max 0.000
_refine_ls_shift/su_mean 0.000
_refine_ls_structure_factor_coef Fsqd
_refine_ls_weighting_details 'calc w=1/[\s^2^(Fo^2^)+(0.0761P)^2^+43.1778P] where P=(Fo^2^+2Fc^2^)/3'
_refine_ls_weighting_scheme calc
_refine_ls_wR_factor_gt 0.1637
_refine_ls_wR_factor_ref 0.1868
_reflns_number_gt 6496
_reflns_number_total 7342
_reflns_threshold_expression >2sigma(I)
_cod_data_source_file ic401474f_si_002.cif
_cod_data_source_block compd_1a
_cod_database_code 4336207

loop_
_symmetry_equiv_pos_as_xyz
'x, y, z'
'-x+1/2, -y, z+1/2'
'x+1/2, -y+1/2, -z'
'-x, y+1/2, -z+1/2'
'-x, -y, -z'
'x-1/2, y, -z-1/2'
'-x-1/2, y-1/2, z'
'x, -y-1/2, z-1/2'

loop_
_atom_site_label
_atom_site_type_symbol
_atom_site_fract_x
_atom_site_fract_y
_atom_site_fract_z
_atom_site_U_iso_or_equiv
_atom_site_adp_type
_atom_site_occupancy
_atom_site_symmetry_multiplicity
_atom_site_calc_flag
_atom_site_refinement_flags
O13 O 0.4502(2) 0.10234(19) 0.23305(18) 0.0245(8) Uani 1 1 d .
O14 O 0.4252(2) -0.00526(18) 0.17473(17) 0.0213(7) Uani 1 1 d .
O6 O 0.3175(2) 0.11572(18) 0.30474(17) 0.0207(7) Uani 1 1 d .
O10 O 0.2851(2) -0.01228(19) 0.33626(18) 0.0242(8) Uani 1 1 d .
O5 O 0.2797(2) 0.06072(18) 0.19880(18) 0.0237(8) Uani 1 1 d .
O9 O 0.3122(2) -0.06366(18) 0.22590(18) 0.0221(8) Uani 1 1 d .
O1 O 0.4282(2) 0.05597(18) 0.35759(18) 0.0222(8) Uani 1 1 d .
O2 O 0.4497(2) -0.05101(19) 0.29705(19) 0.0250(8) Uani 1 1 d .
C1 C 0.4865(3) 0.0221(3) 0.3793(3) 0.0221(11) Uani 1 1 d .
C3 C 0.5544(3) -0.0855(3) 0.3639(3) 0.0277(12) Uani 1 1 d .
H3 H 0.5571 -0.1270 0.3454 0.033 Uiso 1 1 calc R
C6 C 0.5360(3) 0.0424(3) 0.4279(3) 0.0264(11) Uani 1 1 d .
H6 H 0.5275 0.0820 0.4493 0.032 Uiso 1 1 calc R
C2 C 0.4977(3) -0.0417(3) 0.3451(3) 0.0243(11) Uani 1 1 d .
C5 C 0.5999(3) 0.0024(3) 0.4448(3) 0.0297(12) Uani 1 1 d .
C4 C 0.6085(3) -0.0659(3) 0.4122(3) 0.0284(12) Uani 1 1 d .
C8 C 0.2645(3) 0.1478(3) 0.2722(3) 0.0213(10) Uani 1 1 d .
C9 C 0.2322(3) 0.2053(3) 0.2920(3) 0.0251(11) Uani 1 1 d .
H9 H 0.2504 0.2263 0.3291 0.030 Uiso 1 1 calc R
C7 C 0.2405(3) 0.1142(3) 0.2102(3) 0.0233(11) Uani 1 1 d .
C12 C 0.1830(3) 0.1395(3) 0.1723(3) 0.0273(11) Uani 1 1 d .
H12 H 0.1691 0.1187 0.1338 0.033 Uiso 1 1 calc R
C20 C 0.4821(3) 0.0291(3) 0.1489(3) 0.0203(10) Uani 1 1 d .
C19 C 0.4944(3) 0.0941(3) 0.1822(3) 0.0213(10) Uani 1 1 d .
C24 C 0.5464(3) 0.1381(3) 0.1584(3) 0.0255(11) Uani 1 1 d .
H24 H 0.5500 0.1798 0.1765 0.031 Uiso 1 1 calc R
C21 C 0.5258(3) 0.0094(3) 0.0975(3) 0.0242(11) Uani 1 1 d .
H21 H 0.5153 -0.0302 0.0768 0.029 Uiso 1 1 calc R
C11 C 0.1442(3) 0.1980(3) 0.1920(3) 0.0267(12) Uani 1 1 d .
C10 C 0.1705(3) 0.2329(3) 0.2554(3) 0.0256(11) Uani 1 1 d .
C18 C 0.2080(3) -0.1386(3) 0.2309(3) 0.0229(11) Uani 1 1 d .
H18 H 0.2161 -0.1539 0.1888 0.027 Uiso 1 1 calc R
C15 C 0.1852(3) -0.0882(3) 0.3631(3) 0.0240(11) Uani 1 1 d .
H15 H 0.1799 -0.0729 0.4054 0.029 Uiso 1 1 calc R
C23 C 0.5951(3) 0.1200(3) 0.1057(3) 0.0240(11) Uani 1 1 d .
C13 C 0.2550(3) -0.0902(3) 0.2560(3) 0.0208(10) Uani 1 1 d .
C14 C 0.2403(3) -0.0619(3) 0.3227(3) 0.0210(10) Uani 1 1 d .
C22 C 0.5876(3) 0.0500(3) 0.0757(3) 0.0226(10) Uani 1 1 d .
C16 C 0.1363(3) -0.1390(3) 0.3397(3) 0.0222(11) Uani 1 1 d .
C17 C 0.1478(3) -0.1648(3) 0.2692(3) 0.0238(11) Uani 1 1 d .
O16 O 0.6365(2) 0.0338(2) 0.03503(19) 0.0265(8) Uani 1 1 d .
O12 O 0.0830(2) -0.1648(2) 0.3707(2) 0.0286(8) Uani 1 1 d .
O4 O 0.6663(3) -0.0986(2) 0.4287(2) 0.0356(10) Uani 1 1 d .
O8 O 0.1336(2) 0.2824(2) 0.2720(2) 0.0310(9) Uani 1 1 d .
O15 O 0.6461(2) 0.1559(2) 0.0812(2) 0.0291(9) Uani 1 1 d .
O11 O 0.1003(2) -0.2077(2) 0.2510(2) 0.0293(9) Uani 1 1 d .
O7 O 0.0890(2) 0.2229(2) 0.1621(2) 0.0331(9) Uani 1 1 d .
O3 O 0.6513(3) 0.0176(2) 0.4840(2) 0.0402(11) Uani 1 1 d .
O1O O 0.0184(2) -0.1452(2) 0.4919(2) 0.0332(9) Uani 1 1 d .
O2O O 0.3684(3) -0.1395(2) 0.0775(2) 0.0370(10) Uani 1 1 d .
O4O O 0.3615(3) 0.1993(2) 0.4547(2) 0.0411(11) Uani 1 1 d .
O3O O 0.3478(3) 0.1114(2) 0.0630(2) 0.0354(10) Uani 1 1 d .
O5O O 0.5183(3) -0.2285(2) 0.4585(3) 0.0459(12) Uani 1 1 d .
O6O O 0.7558(3) -0.2358(3) 0.4507(3) 0.0505(13) Uani 1 1 d .
O7O O 0.1308(3) -0.2680(2) 0.1315(2) 0.0405(11) Uani 1 1 d .
O8O O 0.1298(3) 0.2899(2) 0.4054(2) 0.0433(11) Uani 1 1 d D
O9O O 0.7081(3) 0.1406(3) 0.5029(3) 0.0481(12) Uani 1 1 d .
H17O H 0.6796 0.0958 0.5014 0.050 Uiso 1 1 d .
H13O H 0.1210 -0.2517 0.1725 0.038 Uiso 1 1 d .
H1O H 0.0395 -0.1513 0.4527 0.040 Uiso 1 1 d .
H3O H 0.3255 -0.1690 0.0722 0.023 Uiso 1 1 d .
H4O H 0.3991 -0.1438 0.0463 0.036 Uiso 1 1 d .
H18O H 0.6936 0.1517 0.5492 0.050 Uiso 1 1 d .
H6O H 0.3202 0.1275 0.0342 0.07(3) Uiso 1 1 d .
H2O H 0.0557 -0.1313 0.5118 0.050 Uiso 1 1 d .
H5O H 0.3479 0.1351 0.0952 0.050 Uiso 1 1 d .
H14O H 0.0912 -0.2528 0.0993 0.060 Uiso 1 1 d .
H10O H 0.4692 -0.2131 0.4362 0.050 Uiso 1 1 d .
H9O H 0.5139 -0.2728 0.4690 0.050 Uiso 1 1 d .
H12O H 0.7792 -0.2747 0.4774 0.050 Uiso 1 1 d .
H11B H 0.7199 -0.2575 0.4126 0.050 Uiso 1 1 d .
H7O H 0.3229 0.2167 0.4762 0.050 Uiso 1 1 d .
H8O H 0.4024 0.1959 0.4895 0.050 Uiso 1 1 d .
H16O H 0.1335 0.2906 0.3587 0.050 Uiso 1 1 d D
H15O H 0.1414 0.2432 0.4059 0.050 Uiso 1 1 d D
Zr1 Zr 0.36927(3) 0.02540(2) 0.26559(2) 0.01751(16) Uani 1 1 d .
K4 K 0.44362(7) -0.14124(6) 0.19287(6) 0.0269(3) Uani 1 1 d .
K2 K 0.43926(7) 0.19582(6) 0.33885(6) 0.0266(3) Uani 1 1 d .
K1 K 0.30382(7) -0.01743(6) 0.08831(6) 0.0264(3) Uani 1 1 d .
K3 K 0.28718(7) 0.08160(6) 0.43686(6) 0.0254(3) Uani 1 1 d .

loop_
_atom_site_aniso_label
_atom_site_aniso_U_11
_atom_site_aniso_U_22
_atom_site_aniso_U_33
_atom_site_aniso_U_23
_atom_site_aniso_U_13
_atom_site_aniso_U_12
O13 0.0231(19) 0.0240(19) 0.026(2) -0.0029(15) 0.0056(15) -0.0042(15)
O14 0.0211(18) 0.0195(17) 0.0232(18) -0.0004(14) 0.0018(14) -0.0035(14)
O6 0.0202(18) 0.0227(18) 0.0193(17) -0.0010(14) -0.0019(14) 0.0023(14)
O10 0.0232(19) 0.0263(19) 0.0232(18) -0.0020(15) 0.0021(15) -0.0048(15)
O5 0.0233(18) 0.0232(18) 0.0245(18) -0.0016(15) -0.0041(15) 0.0032(15)
O9 0.0178(17) 0.0231(18) 0.0253(18) -0.0012(15) 0.0013(14) -0.0023(14)
O1 0.0189(17) 0.0221(18) 0.0256(18) -0.0008(14) -0.0025(14) 0.0025(14)
O2 0.0225(19) 0.0240(19) 0.028(2) 0.0003(15) -0.0025(15) 0.0037(15)
C1 0.018(2) 0.026(3) 0.023(3) 0.005(2) 0.000(2) -0.004(2)
C3 0.027(3) 0.028(3) 0.028(3) 0.002(2) -0.002(2) 0.005(2)
C6 0.027(3) 0.023(3) 0.029(3) -0.001(2) -0.005(2) 0.001(2)
C2 0.020(3) 0.029(3) 0.025(3) 0.003(2) 0.000(2) 0.002(2)
C5 0.024(3) 0.030(3) 0.034(3) 0.007(2) -0.006(2) -0.005(2)
C4 0.022(3) 0.032(3) 0.031(3) 0.008(2) 0.000(2) 0.004(2)
C8 0.016(2) 0.023(3) 0.024(3) 0.002(2) 0.0030(19) -0.001(2)
C9 0.021(3) 0.026(3) 0.028(3) 0.001(2) 0.001(2) 0.000(2)
C7 0.018(2) 0.027(3) 0.025(3) 0.001(2) 0.001(2) 0.000(2)
C12 0.025(3) 0.029(3) 0.027(3) 0.001(2) -0.005(2) 0.000(2)
C20 0.016(2) 0.022(2) 0.023(3) 0.002(2) -0.0005(19) 0.0028(19)
C19 0.017(2) 0.025(3) 0.022(2) 0.001(2) -0.0003(19) 0.002(2)
C24 0.024(3) 0.026(3) 0.027(3) -0.003(2) 0.001(2) -0.004(2)
C21 0.022(3) 0.023(3) 0.027(3) -0.003(2) 0.002(2) -0.004(2)
C11 0.017(2) 0.031(3) 0.032(3) 0.005(2) 0.000(2) 0.001(2)
C10 0.022(3) 0.023(3) 0.033(3) 0.002(2) 0.004(2) -0.001(2)
C18 0.021(3) 0.025(3) 0.023(3) -0.002(2) 0.001(2) -0.004(2)
C15 0.023(3) 0.026(3) 0.023(3) 0.001(2) 0.001(2) -0.003(2)
C23 0.020(2) 0.024(3) 0.028(3) 0.001(2) 0.000(2) -0.001(2)
C13 0.018(2) 0.022(2) 0.023(2) 0.001(2) 0.000(2) 0.003(2)
C14 0.016(2) 0.020(2) 0.028(3) -0.001(2) -0.001(2) 0.0004(19)
C22 0.021(2) 0.025(3) 0.022(2) 0.000(2) 0.001(2) 0.000(2)
C16 0.016(2) 0.023(3) 0.028(3) 0.004(2) 0.000(2) 0.001(2)
C17 0.019(2) 0.023(3) 0.030(3) 0.001(2) -0.002(2) -0.002(2)
O16 0.0238(19) 0.031(2) 0.025(2) -0.0004(16) 0.0062(15) -0.0012(16)
O12 0.0236(19) 0.032(2) 0.030(2) 0.0013(17) 0.0038(16) -0.0052(17)
O4 0.030(2) 0.040(2) 0.036(2) 0.0043(19) -0.0057(18) 0.0133(19)
O8 0.028(2) 0.027(2) 0.038(2) 0.0024(17) 0.0008(17) 0.0082(17)
O15 0.026(2) 0.028(2) 0.033(2) 0.0018(17) 0.0071(17) -0.0070(17)
O11 0.026(2) 0.030(2) 0.032(2) -0.0020(17) -0.0005(17) -0.0089(17)
O7 0.023(2) 0.032(2) 0.044(2) 0.0070(19) -0.0078(18) 0.0054(17)
O3 0.037(2) 0.035(2) 0.048(3) 0.004(2) -0.021(2) -0.004(2)
O1O 0.028(2) 0.041(2) 0.031(2) -0.0028(18) 0.0017(17) 0.0005(18)
O2O 0.044(3) 0.035(2) 0.032(2) 0.0015(19) 0.0078(19) 0.003(2)
O4O 0.048(3) 0.042(3) 0.033(2) -0.009(2) 0.004(2) -0.008(2)
O3O 0.039(2) 0.032(2) 0.035(2) 0.0008(19) 0.002(2) 0.0015(19)
O5O 0.043(3) 0.041(3) 0.054(3) 0.006(2) -0.006(2) -0.004(2)
O6O 0.043(3) 0.042(3) 0.067(3) -0.005(2) 0.000(3) -0.001(2)
O7O 0.038(2) 0.042(3) 0.041(3) -0.013(2) 0.001(2) 0.000(2)
O8O 0.049(3) 0.041(3) 0.040(3) -0.003(2) 0.002(2) -0.003(2)
O9O 0.057(3) 0.041(3) 0.046(3) -0.005(2) 0.005(2) -0.003(2)
Zr1 0.0140(3) 0.0188(3) 0.0198(3) -0.00015(17) 0.00017(17) 0.00009(17)
K4 0.0247(6) 0.0216(6) 0.0345(7) -0.0001(5) 0.0058(5) -0.0006(5)
K2 0.0227(6) 0.0226(6) 0.0345(6) -0.0003(5) 0.0002(5) -0.0014(4)
K1 0.0257(6) 0.0298(6) 0.0239(6) -0.0026(5) -0.0009(5) -0.0001(5)
K3 0.0212(5) 0.0310(6) 0.0241(6) 0.0002(5) -0.0007(4) -0.0023(5)

loop_
_atom_type_symbol
_atom_type_description
_atom_type_scat_dispersion_real
_atom_type_scat_dispersion_imag
_atom_type_scat_source
C C 0.0033 0.0016 'International Tables Vol C Tables 4.2.6.8 and 6.1.1.4'
H H 0.0000 0.0000 'International Tables Vol C Tables 4.2.6.8 and 6.1.1.4'
K K 0.2009 0.2494 'International Tables Vol C Tables 4.2.6.8 and 6.1.1.4'
O O 0.0106 0.0060 'International Tables Vol C Tables 4.2.6.8 and 6.1.1.4'
Zr Zr -2.9673 0.5597 'International Tables Vol C Tables 4.2.6.8 and 6.1.1.4'

loop_
_geom_angle_atom_site_label_1
_geom_angle_atom_site_label_2
_geom_angle_atom_site_label_3
_geom_angle
_geom_angle_site_symmetry_1
_geom_angle_site_symmetry_3
C19 O13 Zr1 121.3(3) . .
C19 O13 K2 136.5(3) . .
Zr1 O13 K2 101.53(13) . .
C20 O14 Zr1 121.2(3) . .
C20 O14 K1 110.4(3) . .
Zr1 O14 K1 104.16(14) . .
C20 O14 K4 119.7(3) . .
Zr1 O14 K4 102.53(13) . .
K1 O14 K4 94.68(11) . .
C8 O6 Zr1 120.9(3) . .
C8 O6 K2 111.4(3) . .
Zr1 O6 K2 106.56(14) . .
C8 O6 K3 118.9(3) . .
Zr1 O6 K3 102.61(13) . .
K2 O6 K3 92.33(11) . .
C14 O10 Zr1 121.4(3) . .
C14 O10 K3 133.8(3) . .
Zr1 O10 K3 103.93(14) . .
C7 O5 Zr1 121.8(3) . .
C7 O5 K1 134.2(3) . .
Zr1 O5 K1 102.62(14) . .
C13 O9 Zr1 120.4(3) . .
C13 O9 K4 119.3(3) . .
Zr1 O9 K4 101.17(13) . .
C13 O9 K1 123.7(3) . .
Zr1 O9 K1 96.40(13) . .
K4 O9 K1 89.29(11) . .
C1 O1 Zr1 119.5(3) . .
C1 O1 K2 121.5(3) . .
Zr1 O1 K2 101.09(13) . .
C1 O1 K3 122.3(3) . .
Zr1 O1 K3 98.34(13) . .
K2 O1 K3 87.29(10) . .
C2 O2 Zr1 121.5(3) . .
C2 O2 K4 134.0(3) . .
Zr1 O2 K4 102.52(14) . .
O1 C1 C6 124.6(5) . .
O1 C1 C2 113.7(5) . .
C6 C1 C2 121.7(5) . .
C2 C3 C4 118.6(5) . .
C2 C3 H3 120.7 . .
C4 C3 H3 120.7 . .
C1 C6 C5 119.0(5) . .
C1 C6 H6 120.5 . .
C5 C6 H6 120.5 . .
O2 C2 C3 124.6(5) . .
O2 C2 C1 113.8(5) . .
C3 C2 C1 121.6(5) . .
O3 C5 C6 124.8(6) . .
O3 C5 C4 116.1(5) . .
C6 C5 C4 119.1(5) . .
O4 C4 C3 124.3(6) . .
O4 C4 C5 116.0(5) . .
C3 C4 C5 119.6(5) . .
O4 C4 K1 52.2(3) . 6_656
C3 C4 K1 135.0(4) . 6_656
C5 C4 K1 80.7(3) . 6_656
O6 C8 C9 124.2(5) . .
O6 C8 C7 113.4(4) . .
C9 C8 C7 122.3(5) . .
O6 C8 K2 47.9(2) . .
C9 C8 K2 89.4(3) . .
C7 C8 K2 134.9(3) . .
C8 C9 C10 119.3(5) . .
C8 C9 H9 120.4 . .
C10 C9 H9 120.4 . .
O5 C7 C12 126.1(5) . .
O5 C7 C8 113.1(5) . .
C12 C7 C8 120.8(5) . .
C7 C12 C11 119.6(5) . .
C7 C12 H12 120.2 . .
C11 C12 H12 120.2 . .
O14 C20 C21 124.6(5) . .
O14 C20 C19 112.9(4) . .
C21 C20 C19 122.5(5) . .
O14 C20 K1 48.6(2) . .
C21 C20 K1 97.3(3) . .
C19 C20 K1 122.2(3) . .
O13 C19 C24 126.0(5) . .
O13 C19 C20 113.4(4) . .
C24 C19 C20 120.6(5) . .
C19 C24 C23 119.5(5) . .
C19 C24 H24 120.3 . .
C23 C24 H24 120.3 . .
C20 C21 C22 119.1(5) . .
C20 C21 H21 120.4 . .
C22 C21 H21 120.4 . .
O7 C11 C12 124.1(6) . .
O7 C11 C10 116.8(5) . .
C12 C11 C10 119.1(5) . .
O8 C10 C9 124.0(6) . .
O8 C10 C11 117.1(5) . .
C9 C10 C11 118.8(5) . .
C9 C10 K4 155.8(4) . 7_665
C11 C10 K4 82.2(3) . 7_665
C13 C18 C17 119.5(5) . .
C13 C18 H18 120.2 . .
C17 C18 H18 120.2 . .
C14 C15 C16 119.4(5) . .
C14 C15 H15 120.3 . .
C16 C15 H15 120.3 . .
O15 C23 C24 124.7(5) . .
O15 C23 C22 115.9(5) . .
C24 C23 C22 119.4(5) . .
O15 C23 K3 50.9(3) . 6_656
C24 C23 K3 143.6(4) . 6_656
C22 C23 K3 77.0(3) . 6_656
O9 C13 C18 124.8(5) . .
O9 C13 C14 114.0(4) . .
C18 C13 C14 121.2(5) . .
O10 C14 C15 125.8(5) . .
O10 C14 C13 113.1(4) . .
C15 C14 C13 121.1(5) . .
O16 C22 C21 124.6(5) . .
O16 C22 C23 117.2(5) . .
C21 C22 C23 118.1(5) . .
O16 C22 K3 48.0(3) . 6_656
C21 C22 K3 149.8(4) . 6_656
C23 C22 K3 77.3(3) . 6_656
O12 C16 C15 125.3(5) . .
O12 C16 C17 115.6(5) . .
C15 C16 C17 119.2(5) . .
O12 C16 K4 50.9(3) . 6_556
C15 C16 K4 131.1(4) . 6_556
C17 C16 K4 86.2(3) . 6_556
O11 C17 C18 125.2(5) . .
O11 C17 C16 115.6(5) . .
C18 C17 C16 119.2(5) . .
C18 C17 K2 148.0(4) . 7_655
C16 C17 K2 80.7(3) . 7_655
C22 O16 K1 155.8(4) . 5_655
C22 O16 K3 113.1(3) . 6_656
K1 O16 K3 83.68(11) 5_655 6_656
C16 O12 K4 108.9(3) . 6_556
C16 O12 K2 113.2(4) . 7_655
K4 O12 K2 87.18(12) 6_556 7_655
C4 O4 K3 114.7(4) . 5_656
C4 O4 K1 108.0(4) . 6_656
K3 O4 K1 79.81(12) 5_656 6_656
C10 O8 K4 125.0(4) . 7_665
C23 O15 K3 109.4(3) . 6_656
C17 O11 K2 117.6(4) . 7_655
C17 O11 K4 98.1(3) . 6_556
K2 O11 K4 81.95(11) 7_655 6_556
C11 O7 K2 131.7(4) . 6_556
C11 O7 K4 115.6(4) . 7_665
K2 O7 K4 90.76(13) 6_556 7_665
C5 O3 K3 117.8(4) . 5_656
C5 O3 K1 103.5(4) . 6_656
K3 O3 K1 78.12(12) 5_656 6_656
H1O O1O H2O 100.8 . .
K4 O2O K1 97.73(15) . .
K4 O2O H3O 117.3 . .
K1 O2O H3O 105.7 . .
K4 O2O H4O 111.8 . .
K1 O2O H4O 114.5 . .
H3O O2O H4O 109.3 . .
K2 O4O K3 95.04(14) . .
K2 O4O H7O 145.4 . .
K3 O4O H7O 94.1 . .
K2 O4O H8O 106.1 . .
K3 O4O H8O 111.1 . .
H7O O4O H8O 101.5 . .
K1 O3O H6O 110.8 . .
K1 O3O H5O 113.9 . .
H6O O3O H5O 110.2 . .
H10O O5O H9O 109.9 . .
H12O O6O H11B 106.6 . .
H13O O7O H14O 111.8 . .
H16O O8O H15O 90.7 . .
H17O O9O H18O 96.3 . .
O2 Zr1 O5 150.26(14) . .
O2 Zr1 O10 88.29(15) . .
O5 Zr1 O10 93.96(15) . .
O2 Zr1 O14 76.80(14) . .
O5 Zr1 O14 82.31(14) . .
O10 Zr1 O14 139.05(14) . .
O2 Zr1 O6 138.26(14) . .
O5 Zr1 O6 70.71(13) . .
O10 Zr1 O6 77.53(14) . .
O14 Zr1 O6 136.75(13) . .
O2 Zr1 O13 101.55(15) . .
O5 Zr1 O13 91.00(15) . .
O10 Zr1 O13 150.36(14) . .
O14 Zr1 O13 70.58(13) . .
O6 Zr1 O13 76.62(14) . .
O2 Zr1 O9 78.68(14) . .
O5 Zr1 O9 74.22(14) . .
O10 Zr1 O9 70.47(14) . .
O14 Zr1 O9 69.29(13) . .
O6 Zr1 O9 129.98(14) . .
O13 Zr1 O9 138.64(14) . .
O2 Zr1 O1 70.20(14) . .
O5 Zr1 O1 139.41(14) . .
O10 Zr1 O1 80.47(14) . .
O14 Zr1 O1 127.09(14) . .
O6 Zr1 O1 68.83(13) . .
O13 Zr1 O1 76.86(14) . .
O9 Zr1 O1 137.71(14) . .
O2 Zr1 K1 107.39(10) . .
O5 Zr1 K1 44.40(10) . .
O10 Zr1 K1 110.54(10) . .
O14 Zr1 K1 42.94(10) . .
O6 Zr1 K1 114.35(9) . .
O13 Zr1 K1 93.26(10) . .
O9 Zr1 K1 49.31(10) . .
O1 Zr1 K1 168.84(10) . .
O2 Zr1 K4 44.65(10) . .
O5 Zr1 K4 105.94(10) . .
O10 Zr1 K4 99.42(10) . .
O14 Zr1 K4 44.44(10) . .
O6 Zr1 K4 175.13(10) . .
O13 Zr1 K4 107.24(10) . .
O9 Zr1 K4 45.15(10) . .
O1 Zr1 K4 114.64(10) . .
K1 Zr1 K4 62.95(3) . .
O2 Zr1 K3 99.67(11) . .
O5 Zr1 K3 102.33(10) . .
O10 Zr1 K3 43.66(10) . .
O14 Zr1 K3 174.82(10) . .
O6 Zr1 K3 44.63(9) . .
O13 Zr1 K3 106.77(10) . .
O9 Zr1 K3 114.01(10) . .
O1 Zr1 K3 47.75(10) . .
K1 Zr1 K3 142.23(3) . .
K4 Zr1 K3 134.79(3) . .
O2 Zr1 K2 108.73(10) . .
O5 Zr1 K2 99.37(10) . .
O10 Zr1 K2 104.76(10) . .
O14 Zr1 K2 116.11(10) . .
O6 Zr1 K2 41.43(10) . .
O13 Zr1 K2 45.62(10) . .
O9 Zr1 K2 171.38(10) . .
O1 Zr1 K2 45.41(10) . .
K1 Zr1 K2 129.43(3) . .
K4 Zr1 K2 143.44(3) . .
K3 Zr1 K2 61.15(3) . .
O8 K4 O2O 108.20(14) 7_655 .
O8 K4 O12 128.96(14) 7_655 6_656
O2O K4 O12 90.04(13) . 6_656
O8 K4 O14 127.77(13) 7_655 .
O2O K4 O14 79.45(13) . .
O12 K4 O14 101.85(12) 6_656 .
O8 K4 O2 86.26(13) 7_655 .
O2O K4 O2 132.45(13) . .
O12 K4 O2 116.04(12) 6_656 .
O14 K4 O2 57.55(11) . .
O8 K4 O9 77.29(13) 7_655 .
O2O K4 O9 79.80(12) . .
O12 K4 O9 153.75(12) 6_656 .
O14 K4 O9 52.67(11) . .
O2 K4 O9 59.00(11) . .
O8 K4 O7 57.86(13) 7_655 7_655
O2O K4 O7 74.23(14) . 7_655
O12 K4 O7 84.13(12) 6_656 7_655
O14 K4 O7 153.03(13) . 7_655
O2 K4 O7 142.71(13) . 7_655
O9 K4 O7 115.59(12) . 7_655
O8 K4 O11 87.10(12) 7_655 6_656
O2O K4 O11 135.93(13) . 6_656
O12 K4 O11 51.36(11) 6_656 6_656
O14 K4 O11 123.71(11) . 6_656
O2 K4 O11 88.36(11) . 6_656
O9 K4 O11 144.23(12) . 6_656
O7 K4 O11 80.64(11) 7_655 6_656
O8 K4 C16 128.96(14) 7_655 6_656
O2O K4 C16 107.08(14) . 6_656
O12 K4 C16 20.22(12) 6_656 6_656
O14 K4 C16 94.03(12) . 6_656
O2 K4 C16 96.06(12) . 6_656
O9 K4 C16 144.98(13) . 6_656
O7 K4 C16 99.15(13) 7_655 6_656
O11 K4 C16 42.26(12) 6_656 6_656
O8 K4 C10 16.99(14) 7_655 7_655
O2O K4 C10 93.76(14) . 7_655
O12 K4 C10 122.24(13) 6_656 7_655
O14 K4 C10 135.50(12) . 7_655
O2 K4 C10 102.78(13) . 7_655
O9 K4 C10 82.84(12) . 7_655
O7 K4 C10 42.73(13) 7_655 7_655
O11 K4 C10 91.53(12) 6_656 7_655
C16 K4 C10 129.47(13) 6_656 7_655
O8 K4 Zr1 96.53(10) 7_655 .
O2O K4 Zr1 99.66(10) . .
O12 K4 Zr1 127.67(9) 6_656 .
O14 K4 Zr1 33.03(7) . .
O2 K4 Zr1 32.83(8) . .
O9 K4 Zr1 33.67(7) . .
O7 K4 Zr1 148.03(9) 7_655 .
O11 K4 Zr1 119.90(8) 6_656 .
C16 K4 Zr1 112.49(10) 6_656 .
C10 K4 Zr1 108.37(10) 7_655 .
O8 K4 K2 81.90(10) 7_655 4_645
O2O K4 K2 96.30(10) . 4_645
O12 K4 K2 48.25(9) 6_656 4_645
O14 K4 K2 150.03(9) . 4_645
O2 K4 K2 130.99(9) . 4_645
O9 K4 K2 156.33(9) . 4_645
O7 K4 K2 41.88(8) 7_655 4_645
O11 K4 K2 43.86(8) 6_656 4_645
C16 K4 K2 58.55(10) 6_656 4_645
C10 K4 K2 74.08(10) 7_655 4_645
Zr1 K4 K2 163.62(4) . 4_645
O7 K2 O4O 118.58(15) 6_656 .
O7 K2 O6 150.21(13) 6_656 .
O4O K2 O6 82.32(13) . .
O7 K2 O11 94.94(14) 6_656 7_665
O4O K2 O11 115.68(14) . 7_665
O6 K2 O11 94.00(12) . 7_665
O7 K2 O1 105.83(12) 6_656 .
O4O K2 O1 82.93(13) . .
O6 K2 O1 52.80(11) . .
O11 K2 O1 141.01(12) 7_665 .
O7 K2 O13 93.99(12) 6_656 .
O4O K2 O13 134.68(13) . .
O6 K2 O13 57.70(11) . .
O11 K2 O13 89.60(12) 7_665 .
O1 K2 O13 56.93(11) . .
O7 K2 O12 85.72(12) 6_656 7_665
O4O K2 O12 73.61(13) . 7_665
O6 K2 O12 122.25(12) . 7_665
O11 K2 O12 54.85(12) 7_665 7_665
O1 K2 O12 156.54(12) . 7_665
O13 K2 O12 144.17(12) . 7_665
O7 K2 C8 155.41(14) 6_656 .
O4O K2 C8 85.94(14) . .
O6 K2 C8 20.69(12) . .
O11 K2 C8 74.17(13) 7_665 .
O1 K2 C8 73.41(12) . .
O13 K2 C8 64.52(12) . .
O12 K2 C8 104.53(12) 7_665 .
O7 K2 C17 104.03(14) 6_656 7_665
O4O K2 C17 97.31(14) . 7_665
O6 K2 C17 93.08(12) . 7_665
O11 K2 C17 18.41(12) 7_665 7_665
O1 K2 C17 145.69(12) . 7_665
O13 K2 C17 104.66(13) . 7_665
O12 K2 C17 41.79(12) 7_665 7_665
C8 K2 C17 72.40(13) . 7_665
O7 K2 K4 47.36(10) 6_656 4_655
O4O K2 K4 111.84(11) . 4_655
O6 K2 K4 148.09(9) . 4_655
O11 K2 K4 54.19(9) 7_665 4_655
O1 K2 K4 152.88(8) . 4_655
O13 K2 K4 113.43(8) . 4_655
O12 K2 K4 44.57(8) 7_665 4_655
C8 K2 K4 128.27(10) . 4_655
C17 K2 K4 57.80(9) 7_665 4_655
O7 K2 Zr1 118.46(10) 6_656 .
O4O K2 Zr1 101.87(11) . .
O6 K2 Zr1 32.01(8) . .
O11 K2 Zr1 107.52(10) 7_665 .
O1 K2 Zr1 33.49(7) . .
O13 K2 Zr1 32.84(7) . .
O12 K2 Zr1 152.90(9) 7_665 .
C8 K2 Zr1 48.41(9) . .
C17 K2 Zr1 115.10(10) 7_665 .
K4 K2 Zr1 146.04(4) 4_655 .
O7 K2 K3 139.18(11) 6_656 .
O4O K2 K3 42.58(10) . .
O6 K2 K3 44.91(8) . .
O11 K2 K3 125.45(10) 7_665 .
O1 K2 K3 47.19(8) . .
O13 K2 K3 92.13(8) . .
O12 K2 K3 111.26(9) 7_665 .
C8 K2 K3 58.07(9) . .
C17 K2 K3 113.29(10) 7_665 .
K4 K2 K3 154.09(4) 4_655 .
Zr1 K2 K3 59.29(3) . .
O2O K1 O14 80.07(13) . .
O2O K1 O16 70.36(13) . 5_655
O14 K1 O16 108.91(12) . 5_655
O2O K1 O3O 137.27(14) . .
O14 K1 O3O 80.23(13) . .
O16 K1 O3O 80.88(13) 5_655 .
O2O K1 O5 129.99(13) . .
O14 K1 O5 62.42(11) . .
O16 K1 O5 150.35(13) 5_655 .
O3O K1 O5 69.84(13) . .
O2O K1 O4 78.50(13) . 6_556
O14 K1 O4 138.18(13) . 6_556
O16 K1 O4 96.99(12) 5_655 6_556
O3O K1 O4 137.39(14) . 6_556
O5 K1 O4 107.56(12) . 6_556
O2O K1 O9 76.70(12) . .
O14 K1 O9 51.64(10) . .
O16 K1 O9 144.67(12) 5_655 .
O3O K1 O9 117.55(12) . .
O5 K1 O9 54.48(11) . .
O4 K1 O9 88.49(12) 6_556 .
O2O K1 O3 120.94(14) . 6_556
O14 K1 O3 158.56(12) . 6_556
O16 K1 O3 84.27(12) 5_655 6_556
O3O K1 O3 85.49(13) . 6_556
O5 K1 O3 97.66(12) . 6_556
O4 K1 O3 52.13(12) 6_556 6_556
O9 K1 O3 124.70(12) . 6_556
O2O K1 C20 85.42(14) . .
O14 K1 C20 20.98(11) . .
O16 K1 C20 92.08(13) 5_655 .
O3O K1 C20 64.26(13) . .
O5 K1 C20 71.38(12) . .
O4 K1 C20 157.61(13) 6_556 .
O9 K1 C20 72.58(11) . .
O3 K1 C20 149.71(13) 6_556 .
O2O K1 C4 97.54(14) . 6_556
O14 K1 C4 138.95(13) . 6_556
O16 K1 C4 108.65(13) 5_655 6_556
O3O K1 C4 121.77(14) . 6_556
O5 K1 C4 91.23(12) . 6_556
O4 K1 C4 19.78(13) 6_556 6_556
O9 K1 C4 87.69(12) . 6_556
O3 K1 C4 41.63(13) 6_556 6_556
C20 K1 C4 158.88(13) . 6_556
O2O K1 K3 77.41(10) . 2_554
O14 K1 K3 152.94(9) . 2_554
O16 K1 K3 48.93(9) 5_655 2_554
O3O K1 K3 106.79(10) . 2_554
O5 K1 K3 144.64(9) . 2_554
O4 K1 K3 50.03(9) 6_556 2_554
O9 K1 K3 134.62(8) . 2_554
O3 K1 K3 47.47(9) 6_556 2_554
C20 K1 K3 140.71(10) . 2_554
C4 K1 K3 59.73(10) 6_556 2_554
O2O K1 Zr1 99.35(10) . .
O14 K1 Zr1 32.89(8) . .
O16 K1 Zr1 141.06(9) 5_655 .
O3O K1 Zr1 83.45(10) . .
O5 K1 Zr1 32.99(8) . .
O4 K1 Zr1 118.22(9) 6_556 .
O9 K1 Zr1 34.29(7) . .
O3 K1 Zr1 129.72(9) 6_556 .
C20 K1 Zr1 49.09(9) . .
C4 K1 Zr1 109.93(10) 6_556 .
K3 K1 Zr1 168.10(4) 2_554 .
O4O K3 O3 112.25(15) . 5_656
O4O K3 O10 134.30(13) . .
O3 K3 O10 86.62(13) 5_656 .
O4O K3 O16 134.46(14) . 6_556
O3 K3 O16 88.67(13) 5_656 6_556
O10 K3 O16 84.52(12) . 6_556
O4O K3 O6 80.17(13) . .
O3 K3 O6 131.35(14) 5_656 .
O10 K3 O6 57.92(11) . .
O16 K3 O6 116.52(11) 6_556 .
O4O K3 O15 87.00(14) . 6_556
O3 K3 O15 140.46(14) 5_656 6_556
O10 K3 O15 104.59(12) . 6_556
O16 K3 O15 55.82(12) 6_556 6_556
O6 K3 O15 84.38(12) . 6_556
O4O K3 O4 68.86(14) . 5_656
O3 K3 O4 55.14(13) 5_656 5_656
O10 K3 O4 141.70(13) . 5_656
O16 K3 O4 95.64(13) 6_556 5_656
O6 K3 O4 146.00(13) . 5_656
O15 K3 O4 106.96(12) 6_556 5_656
O4O K3 O1 81.27(13) . .
O3 K3 O1 83.39(13) 5_656 .
O10 K3 O1 59.14(11) . .
O16 K3 O1 143.10(12) 6_556 .
O6 K3 O1 50.97(10) . .
O15 K3 O1 135.07(12) 6_556 .
O4 K3 O1 108.70(12) 5_656 .
O4O K3 C22 128.83(14) . 6_556
O3 K3 C22 106.20(14) 5_656 6_556
O10 K3 C22 78.93(12) . 6_556
O16 K3 C22 18.89(12) 6_556 6_556
O6 K3 C22 98.81(12) . 6_556
O15 K3 C22 42.58(12) 6_556 6_556
O4 K3 C22 111.27(13) 5_656 6_556
O1 K3 C22 136.63(12) . 6_556
O4O K3 C23 106.01(15) . 6_556
O3 K3 C23 131.40(14) 5_656 6_556
O10 K3 C23 87.52(12) . 6_556
O16 K3 C23 42.74(12) 6_556 6_556
O6 K3 C23 83.07(12) . 6_556
O15 K3 C23 19.64(12) 6_556 6_556
O4 K3 C23 118.10(13) 5_656 6_556
O1 K3 C23 132.16(12) . 6_556
C22 K3 C23 25.77(12) 6_556 6_556
O4O K3 K1 112.99(10) . 2
O3 K3 K1 54.41(11) 5_656 2
O10 K3 K1 111.73(9) . 2
O16 K3 K1 47.39(8) 6_556 2
O6 K3 K1 163.63(9) . 2
O15 K3 K1 86.59(9) 6_556 2
O4 K3 K1 50.16(10) 5_656 2
O1 K3 K1 137.79(8) . 2
C22 K3 K1 65.55(9) 6_556 2
C23 K3 K1 83.84(10) 6_556 2
O4O K3 Zr1 101.93(10) . .
O3 K3 Zr1 100.02(12) 5_656 .
O10 K3 Zr1 32.41(8) . .
O16 K3 Zr1 114.07(9) 6_556 .
O6 K3 Zr1 32.76(7) . .
O15 K3 Zr1 109.64(9) 6_556 .
O4 K3 Zr1 141.67(9) 5_656 .
O1 K3 Zr1 33.91(7) . .
C22 K3 Zr1 103.25(9) 6_556 .
C23 K3 Zr1 100.22(10) 6_556 .
K1 K3 Zr1 142.31(4) 2 .
O4O K3 H7O 17.22 . .
O3 K3 H7O 116.01(10) 5_656 .
O10 K3 H7O 147.35 . .
O16 K3 H7O 117.30(9) 6_556 .
O15 K3 H7O 73.58 6_556 .
O4 K3 H7O 64.38(9) 5_656 .
O1 K3 H7O 98.41 . .
C22 K3 H7O 113.46(10) 6_556 .
C23 K3 H7O 93.18(9) 6_556 .
K1 K3 H7O 100.78(4) 2 .
Zr1 K3 H7O 116.22 . .

loop_
_geom_bond_atom_site_label_1
_geom_bond_atom_site_label_2
_geom_bond_distance
_geom_bond_site_symmetry_2
O13 C19 1.302(6) .
O13 Zr1 2.199(4) .
O13 K2 2.898(4) .
O14 C20 1.313(6) .
O14 Zr1 2.191(4) .
O14 K1 2.749(4) .
O14 K4 2.815(4) .
O6 C8 1.305(6) .
O6 Zr1 2.197(4) .
O6 K2 2.742(4) .
O6 K3 2.852(4) .
O10 C14 1.300(6) .
O10 Zr1 2.188(4) .
O10 K3 2.818(4) .
O5 C7 1.302(7) .
O5 Zr1 2.183(4) .
O5 K1 2.805(4) .
O9 C13 1.281(6) .
O9 Zr1 2.218(4) .
O9 K4 2.836(4) .
O9 K1 2.985(4) .
O1 C1 1.293(6) .
O1 Zr1 2.234(4) .
O1 K2 2.883(4) .
O1 K3 2.964(4) .
O2 C2 1.299(7) .
O2 Zr1 2.180(4) .
O2 K4 2.825(4) .
C1 C6 1.376(8) .
C1 C2 1.492(8) .
C3 C2 1.375(8) .
C3 C4 1.416(8) .
C3 H3 0.9300 .
C6 C5 1.411(8) .
C6 H6 0.9300 .
C5 O3 1.234(7) .
C5 C4 1.552(9) .
C4 O4 1.243(7) .
C4 K1 3.493(6) 6_656
C8 C9 1.359(8) .
C8 C7 1.504(8) .
C8 K2 3.440(5) .
C9 C10 1.415(8) .
C9 H9 0.9300 .
C7 C12 1.358(8) .
C12 C11 1.425(8) .
C12 H12 0.9300 .
C20 C21 1.356(8) .
C20 C19 1.506(7) .
C20 K1 3.436(5) .
C19 C24 1.357(8) .
C24 C23 1.418(8) .
C24 H24 0.9300 .
C21 C22 1.418(7) .
C21 H21 0.9300 .
C11 O7 1.238(7) .
C11 C10 1.553(8) .
C10 O8 1.239(7) .
C10 K4 3.475(6) 7_665
C18 C13 1.375(7) .
C18 C17 1.404(7) .
C18 H18 0.9300 .
C15 C14 1.367(8) .
C15 C16 1.417(8) .
C15 H15 0.9300 .
C23 O15 1.247(7) .
C23 C22 1.559(7) .
C23 K3 3.497(6) 6_656
C13 C14 1.509(7) .
C22 O16 1.230(7) .
C22 K3 3.493(5) 6_656
C16 O12 1.232(7) .
C16 C17 1.556(8) .
C16 K4 3.373(5) 6_556
C17 O11 1.253(7) .
C17 K2 3.516(6) 7_655
O16 K1 2.756(4) 5_655
O16 K3 2.822(4) 6_656
O12 K4 2.766(4) 6_556
O12 K2 2.940(4) 7_655
O4 K3 2.898(5) 5_656
O4 K1 2.903(5) 6_656
O8 K4 2.613(4) 7_665
O15 K3 2.879(4) 6_656
O11 K2 2.755(4) 7_655
O11 K4 3.224(4) 6_556
O7 K2 2.628(4) 6_556
O7 K4 2.896(5) 7_665
O3 K3 2.802(5) 5_656
O3 K1 3.092(5) 6_656
O1O H1O 0.891 .
O1O H2O 0.810 .
O2O K4 2.701(5) .
O2O K1 2.733(5) .
O2O H3O 0.957 .
O2O H4O 0.835 .
O4O K2 2.732(5) .
O4O K3 2.742(5) .
O4O H7O 0.871 .
O4O H8O 1.004 .
O3O K1 2.781(5) .
O3O H6O 0.826 .
O3O H5O 0.820 .
O5O H10O 1.009 .
O5O H9O 0.931 .
O6O H12O 1.045 .
O6O H11B 1.091 .
O7O H13O 0.921 .
O7O H14O 0.998 .
O8O H16O 0.962 .
O8O H15O 0.973 .
O9O H17O 1.037 .
O9O H18O 1.009 .
Zr1 K1 3.9128(14) .
Zr1 K4 3.9247(14) .
Zr1 K3 3.9621(14) .
Zr1 K2 3.9727(14) .
K4 O8 2.613(4) 7_655
K4 O12 2.766(4) 6_656
K4 O7 2.896(5) 7_655
K4 O11 3.224(4) 6_656
K4 C16 3.373(5) 6_656
K4 C10 3.475(6) 7_655
K4 K2 3.9366(18) 4_645
K2 O7 2.628(4) 6_656
K2 O11 2.755(4) 7_665
K2 O12 2.940(4) 7_665
K2 C17 3.516(6) 7_665
K2 K4 3.9365(18) 4_655
K2 K3 4.0363(17) .
K1 O16 2.756(4) 5_655
K1 O4 2.903(5) 6_556
K1 O3 3.092(5) 6_556
K1 C4 3.493(6) 6_556
K1 K3 3.7212(18) 2_554
K3 O3 2.802(5) 5_656
K3 O16 2.822(4) 6_556
K3 O15 2.879(4) 6_556
K3 O4 2.897(5) 5_656
K3 C22 3.493(5) 6_556
K3 C23 3.497(6) 6_556
K3 K1 3.7212(18) 2
K3 H7O 2.9351 .

loop_
_geom_torsion_atom_site_label_1
_geom_torsion_atom_site_label_2
_geom_torsion_atom_site_label_3
_geom_torsion_atom_site_label_4
_geom_torsion
_geom_torsion_site_symmetry_1
_geom_torsion_site_symmetry_4
Zr1 O1 C1 C6 167.4(4) . .
K2 O1 C1 C6 40.1(7) . .
K3 O1 C1 C6 -68.8(6) . .
Zr1 O1 C1 C2 -10.7(6) . .
K2 O1 C1 C2 -138.1(4) . .
K3 O1 C1 C2 113.1(4) . .
O1 C1 C6 C5 -176.7(5) . .
C2 C1 C6 C5 1.4(8) . .
Zr1 O2 C2 C3 -174.2(4) . .
K4 O2 C2 C3 -13.2(8) . .
Zr1 O2 C2 C1 5.6(6) . .
K4 O2 C2 C1 166.6(3) . .
C4 C3 C2 O2 172.7(5) . .
C4 C3 C2 C1 -7.1(8) . .
O1 C1 C2 O2 3.5(7) . .
C6 C1 C2 O2 -174.8(5) . .
O1 C1 C2 C3 -176.7(5) . .
C6 C1 C2 C3 5.1(8) . .
C1 C6 C5 O3 174.3(6) . .
C1 C6 C5 C4 -5.1(8) . .
C2 C3 C4 O4 -173.1(6) . .
C2 C3 C4 C5 3.2(8) . .
C2 C3 C4 K1 -104.6(6) . 6_656
O3 C5 C4 O4 0.1(8) . .
C6 C5 C4 O4 179.5(5) . .
O3 C5 C4 C3 -176.4(6) . .
C6 C5 C4 C3 3.0(8) . .
O3 C5 C4 K1 -39.5(5) . 6_656
C6 C5 C4 K1 139.9(5) . 6_656
Zr1 O6 C8 C9 -177.2(4) . .
K2 O6 C8 C9 -51.0(6) . .
K3 O6 C8 C9 54.4(6) . .
Zr1 O6 C8 C7 3.9(6) . .
K2 O6 C8 C7 130.1(4) . .
K3 O6 C8 C7 -124.5(4) . .
Zr1 O6 C8 K2 -126.2(4) . .
K3 O6 C8 K2 105.4(3) . .
O6 C8 C9 C10 -174.8(5) . .
C7 C8 C9 C10 4.0(8) . .
K2 C8 C9 C10 150.0(5) . .
Zr1 O5 C7 C12 -178.8(4) . .
K1 O5 C7 C12 17.4(8) . .
Zr1 O5 C7 C8 0.7(6) . .
K1 O5 C7 C8 -163.1(3) . .
O6 C8 C7 O5 -2.9(6) . .
C9 C8 C7 O5 178.2(5) . .
K2 C8 C7 O5 50.3(7) . .
O6 C8 C7 C12 176.6(5) . .
C9 C8 C7 C12 -2.3(8) . .
K2 C8 C7 C12 -130.2(5) . .
O5 C7 C12 C11 178.6(5) . .
C8 C7 C12 C11 -0.8(8) . .
Zr1 O14 C20 C21 171.6(4) . .
K1 O14 C20 C21 -66.3(6) . .
K4 O14 C20 C21 42.0(6) . .
Zr1 O14 C20 C19 -8.6(6) . .
K1 O14 C20 C19 113.5(4) . .
K4 O14 C20 C19 -138.3(3) . .
Zr1 O14 C20 K1 -122.1(4) . .
K4 O14 C20 K1 108.3(3) . .
Zr1 O13 C19 C24 -179.6(4) . .
K2 O13 C19 C24 -11.0(8) . .
Zr1 O13 C19 C20 1.6(6) . .
K2 O13 C19 C20 170.2(3) . .
O14 C20 C19 O13 4.4(6) . .
C21 C20 C19 O13 -175.8(5) . .
K1 C20 C19 O13 58.7(5) . .
O14 C20 C19 C24 -174.5(5) . .
C21 C20 C19 C24 5.3(8) . .
K1 C20 C19 C24 -120.2(5) . .
O13 C19 C24 C23 174.8(5) . .
C20 C19 C24 C23 -6.5(8) . .
O14 C20 C21 C22 -177.5(5) . .
C19 C20 C21 C22 2.8(8) . .
K1 C20 C21 C22 138.7(5) . .
C7 C12 C11 O7 -176.8(6) . .
C7 C12 C11 C10 2.0(8) . .
C8 C9 C10 O8 174.5(5) . .
C8 C9 C10 C11 -2.7(8) . .
C8 C9 C10 K4 -150.1(7) . 7_665
O7 C11 C10 O8 1.2(8) . .
C12 C11 C10 O8 -177.7(5) . .
O7 C11 C10 C9 178.6(5) . .
C12 C11 C10 C9 -0.3(8) . .
O7 C11 C10 K4 -14.3(5) . 7_665
C12 C11 C10 K4 166.8(5) . 7_665
C19 C24 C23 O15 -178.0(5) . .
C19 C24 C23 C22 0.4(8) . .
C19 C24 C23 K3 -108.7(6) . 6_656
Zr1 O9 C13 C18 169.2(4) . .
K4 O9 C13 C18 -64.9(6) . .
K1 O9 C13 C18 46.1(7) . .
Zr1 O9 C13 C14 -8.7(6) . .
K4 O9 C13 C14 117.2(4) . .
K1 O9 C13 C14 -131.8(4) . .
C17 C18 C13 O9 178.8(5) . .
C17 C18 C13 C14 -3.4(8) . .
Zr1 O10 C14 C15 -178.8(4) . .
K3 O10 C14 C15 -11.1(8) . .
Zr1 O10 C14 C13 1.8(6) . .
K3 O10 C14 C13 169.6(3) . .
C16 C15 C14 O10 174.9(5) . .
C16 C15 C14 C13 -5.8(8) . .
O9 C13 C14 O10 4.5(6) . .
C18 C13 C14 O10 -173.5(5) . .
O9 C13 C14 C15 -174.9(5) . .
C18 C13 C14 C15 7.1(8) . .
C20 C21 C22 O16 170.9(5) . .
C20 C21 C22 C23 -8.5(8) . .
C20 C21 C22 K3 106.4(8) . 6_656
O15 C23 C22 O16 6.3(7) . .
C24 C23 C22 O16 -172.3(5) . .
K3 C23 C22 O16 -27.4(4) 6_656 .
O15 C23 C22 C21 -174.1(5) . .
C24 C23 C22 C21 7.3(8) . .
K3 C23 C22 C21 152.1(5) 6_656 .
O15 C23 C22 K3 33.7(4) . 6_656
C24 C23 C22 K3 -144.9(5) . 6_656
C14 C15 C16 O12 -177.3(5) . .
C14 C15 C16 C17 1.4(8) . .
C14 C15 C16 K4 -111.4(5) . 6_556
C13 C18 C17 O11 178.2(5) . .
C13 C18 C17 C16 -0.9(8) . .
C13 C18 C17 K2 -124.0(6) . 7_655
O12 C16 C17 O11 1.7(7) . .
C15 C16 C17 O11 -177.1(5) . .
K4 C16 C17 O11 -41.2(5) 6_556 .
O12 C16 C17 C18 -179.1(5) . .
C15 C16 C17 C18 2.1(8) . .
K4 C16 C17 C18 138.0(5) 6_556 .
O12 C16 C17 K2 -25.9(4) . 7_655
C15 C16 C17 K2 155.3(5) . 7_655
K4 C16 C17 K2 -68.77(9) 6_556 7_655
C21 C22 O16 K1 86.4(10) . 5_655
C23 C22 O16 K1 -94.1(9) . 5_655
K3 C22 O16 K1 -131.2(10) 6_656 5_655
C21 C22 O16 K3 -142.3(5) . 6_656
C23 C22 O16 K3 37.1(6) . 6_656
C15 C16 O12 K4 117.6(5) . 6_556
C17 C16 O12 K4 -61.1(5) . 6_556
C15 C16 O12 K2 -147.2(5) . 7_655
C17 C16 O12 K2 34.0(5) . 7_655
K4 C16 O12 K2 95.2(3) 6_556 7_655
C3 C4 O4 K3 -149.6(5) . 5_656
C5 C4 O4 K3 34.0(6) . 5_656
K1 C4 O4 K3 86.8(3) 6_656 5_656
C3 C4 O4 K1 123.6(5) . 6_656
C5 C4 O4 K1 -52.8(5) . 6_656
C9 C10 O8 K4 157.3(4) . 7_665
C11 C10 O8 K4 -25.4(7) . 7_665
C24 C23 O15 K3 134.3(5) . 6_656
C22 C23 O15 K3 -44.2(5) . 6_656
C18 C17 O11 K2 139.7(5) . 7_655
C16 C17 O11 K2 -41.1(6) . 7_655
C18 C17 O11 K4 -135.1(5) . 6_556
C16 C17 O11 K4 44.0(5) . 6_556
K2 C17 O11 K4 85.1(3) 7_655 6_556
C12 C11 O7 K2 81.3(7) . 6_556
C10 C11 O7 K2 -97.5(6) . 6_556
C12 C11 O7 K4 -162.2(4) . 7_665
C10 C11 O7 K4 19.0(6) . 7_665
C6 C5 O3 K3 143.9(5) . 5_656
C4 C5 O3 K3 -36.7(7) . 5_656
C6 C5 O3 K1 -132.6(6) . 6_656
C4 C5 O3 K1 46.8(5) . 6_656
C2 O2 Zr1 O5 176.4(4) . .
K4 O2 Zr1 O5 10.3(4) . .
C2 O2 Zr1 O10 -88.6(4) . .
K4 O2 Zr1 O10 105.27(15) . .
C2 O2 Zr1 O14 129.8(4) . .
K4 O2 Zr1 O14 -36.28(13) . .
C2 O2 Zr1 O6 -19.6(5) . .
K4 O2 Zr1 O6 174.30(15) . .
C2 O2 Zr1 O13 63.2(4) . .
K4 O2 Zr1 O13 -102.92(14) . .
C2 O2 Zr1 O9 -159.1(4) . .
K4 O2 Zr1 O9 34.84(13) . .
C2 O2 Zr1 O1 -8.2(4) . .
K4 O2 Zr1 O1 -174.24(18) . .
C2 O2 Zr1 K1 160.3(4) . .
K4 O2 Zr1 K1 -5.74(14) . .
C2 O2 Zr1 K4 166.1(5) . .
C2 O2 Zr1 K3 -46.3(4) . .
K4 O2 Zr1 K3 147.60(9) . .
C2 O2 Zr1 K2 16.4(4) . .
K4 O2 Zr1 K2 -149.73(8) . .
C7 O5 Zr1 O2 169.7(4) . .
K1 O5 Zr1 O2 -22.1(4) . .
C7 O5 Zr1 O10 76.2(4) . .
K1 O5 Zr1 O10 -115.60(15) . .
C7 O5 Zr1 O14 -144.8(4) . .
K1 O5 Zr1 O14 23.39(13) . .
C7 O5 Zr1 O6 0.9(4) . .
K1 O5 Zr1 O6 169.08(17) . .
C7 O5 Zr1 O13 -74.6(4) . .
K1 O5 Zr1 O13 93.64(14) . .
C7 O5 Zr1 O9 144.6(4) . .
K1 O5 Zr1 O9 -47.18(13) . .
C7 O5 Zr1 O1 -3.8(5) . .
K1 O5 Zr1 O1 164.43(16) . .
C7 O5 Zr1 K1 -168.2(5) . .
C7 O5 Zr1 K4 177.2(4) . .
K1 O5 Zr1 K4 -14.62(14) . .
C7 O5 Zr1 K3 32.9(4) . .
K1 O5 Zr1 K3 -158.95(9) . .
C7 O5 Zr1 K2 -29.5(4) . .
K1 O5 Zr1 K2 138.73(10) . .
C14 O10 Zr1 O2 -83.1(4) . .
K3 O10 Zr1 O2 105.95(15) . .
C14 O10 Zr1 O5 67.2(4) . .
K3 O10 Zr1 O5 -103.74(15) . .
C14 O10 Zr1 O14 -15.6(5) . .
K3 O10 Zr1 O14 173.44(15) . .
C14 O10 Zr1 O6 136.4(4) . .
K3 O10 Zr1 O6 -34.50(13) . .
C14 O10 Zr1 O13 166.2(4) . .
K3 O10 Zr1 O13 -4.7(4) . .
C14 O10 Zr1 O9 -4.5(4) . .
K3 O10 Zr1 O9 -175.45(18) . .
C14 O10 Zr1 O1 -153.3(4) . .
K3 O10 Zr1 O1 35.75(14) . .
C14 O10 Zr1 K1 24.8(4) . .
K3 O10 Zr1 K1 -146.11(8) . .
C14 O10 Zr1 K4 -39.7(4) . .
K3 O10 Zr1 K4 149.37(10) . .
C14 O10 Zr1 K3 170.9(5) . .
C14 O10 Zr1 K2 168.0(4) . .
K3 O10 Zr1 K2 -2.97(14) . .
C20 O14 Zr1 O2 -100.3(4) . .
K1 O14 Zr1 O2 134.62(16) . .
K4 O14 Zr1 O2 36.44(13) . .
C20 O14 Zr1 O5 101.0(4) . .
K1 O14 Zr1 O5 -24.06(14) . .
K4 O14 Zr1 O5 -122.25(15) . .
C20 O14 Zr1 O10 -171.8(3) . .
K1 O14 Zr1 O10 63.1(2) . .
K4 O14 Zr1 O10 -35.1(3) . .
C20 O14 Zr1 O6 50.0(4) . .
K1 O14 Zr1 O6 -75.0(2) . .
K4 O14 Zr1 O6 -173.18(14) . .
C20 O14 Zr1 O13 7.2(3) . .
K1 O14 Zr1 O13 -117.87(17) . .
K4 O14 Zr1 O13 143.95(17) . .
C20 O14 Zr1 O9 177.0(4) . .
K1 O14 Zr1 O9 51.91(14) . .
K4 O14 Zr1 O9 -46.27(13) . .
C20 O14 Zr1 O1 -48.2(4) . .
K1 O14 Zr1 O1 -173.21(13) . .
K4 O14 Zr1 O1 88.60(17) . .
C20 O14 Zr1 K1 125.0(4) . .
K4 O14 Zr1 K1 -98.18(15) . .
C20 O14 Zr1 K4 -136.8(4) . .
K1 O14 Zr1 K4 98.18(15) . .
C20 O14 Zr1 K2 4.3(4) . .
K1 O14 Zr1 K2 -120.76(9) . .
K4 O14 Zr1 K2 141.06(7) . .
C8 O6 Zr1 O2 -174.4(3) . .
K2 O6 Zr1 O2 57.2(2) . .
K3 O6 Zr1 O2 -39.1(2) . .
C8 O6 Zr1 O5 -2.7(4) . .
K2 O6 Zr1 O5 -131.09(17) . .
K3 O6 Zr1 O5 132.59(16) . .
C8 O6 Zr1 O10 -101.5(4) . .
K2 O6 Zr1 O10 130.15(16) . .
K3 O6 Zr1 O10 33.83(13) . .
C8 O6 Zr1 O14 51.9(4) . .
K2 O6 Zr1 O14 -76.5(2) . .
K3 O6 Zr1 O14 -172.80(14) . .
C8 O6 Zr1 O13 93.1(4) . .
K2 O6 Zr1 O13 -35.22(14) . .
K3 O6 Zr1 O13 -131.54(15) . .
C8 O6 Zr1 O9 -50.7(4) . .
K2 O6 Zr1 O9 -179.06(13) . .
K3 O6 Zr1 O9 84.62(18) . .
C8 O6 Zr1 O1 174.0(4) . .
K2 O6 Zr1 O1 45.67(13) . .
K3 O6 Zr1 O1 -50.65(13) . .
C8 O6 Zr1 K1 5.6(4) . .
K2 O6 Zr1 K1 -122.73(10) . .
K3 O6 Zr1 K1 140.95(7) . .
C8 O6 Zr1 K3 -135.3(4) . .
K2 O6 Zr1 K3 96.32(15) . .
C8 O6 Zr1 K2 128.4(4) . .
K3 O6 Zr1 K2 -96.32(15) . .
C19 O13 Zr1 O2 67.0(4) . .
K2 O13 Zr1 O2 -104.98(15) . .
C19 O13 Zr1 O5 -85.9(4) . .
K2 O13 Zr1 O5 102.16(14) . .
C19 O13 Zr1 O10 174.3(3) . .
K2 O13 Zr1 O10 2.3(4) . .
C19 O13 Zr1 O14 -4.4(4) . .
K2 O13 Zr1 O14 -176.36(17) . .
C19 O13 Zr1 O6 -155.8(4) . .
K2 O13 Zr1 O6 32.27(13) . .
C19 O13 Zr1 O9 -18.9(5) . .
K2 O13 Zr1 O9 169.09(15) . .
C19 O13 Zr1 O1 133.3(4) . .
K2 O13 Zr1 O1 -38.73(13) . .
C19 O13 Zr1 K1 -41.5(4) . .
K2 O13 Zr1 K1 146.53(10) . .
C19 O13 Zr1 K4 21.2(4) . .
K2 O13 Zr1 K4 -150.81(8) . .
C19 O13 Zr1 K3 170.9(4) . .
K2 O13 Zr1 K3 -1.05(14) . .
C19 O13 Zr1 K2 172.0(5) . .
C13 O9 Zr1 O2 99.5(4) . .
K4 O9 Zr1 O2 -34.50(14) . .
K1 O9 Zr1 O2 -125.03(14) . .
C13 O9 Zr1 O5 -92.9(4) . .
K4 O9 Zr1 O5 133.13(16) . .
K1 O9 Zr1 O5 42.59(12) . .
C13 O9 Zr1 O10 7.3(4) . .
K4 O9 Zr1 O10 -126.71(16) . .
K1 O9 Zr1 O10 142.75(16) . .
C13 O9 Zr1 O14 179.5(4) . .
K4 O9 Zr1 O14 45.53(13) . .
K1 O9 Zr1 O14 -45.01(12) . .
C13 O9 Zr1 O6 -46.1(4) . .
K4 O9 Zr1 O6 179.89(13) . .
K1 O9 Zr1 O6 89.35(17) . .
C13 O9 Zr1 O13 -165.8(3) . .
K4 O9 Zr1 O13 60.2(2) . .
K1 O9 Zr1 O13 -30.3(2) . .
C13 O9 Zr1 O1 56.7(4) . .
K4 O9 Zr1 O1 -77.3(2) . .
K1 O9 Zr1 O1 -167.85(15) . .
C13 O9 Zr1 K1 -135.5(4) . .
K4 O9 Zr1 K1 90.54(13) . .
C13 O9 Zr1 K4 134.0(4) . .
K1 O9 Zr1 K4 -90.54(13) . .
C13 O9 Zr1 K3 3.9(4) . .
K4 O9 Zr1 K3 -130.15(8) . .
K1 O9 Zr1 K3 139.32(6) . .
C1 O1 Zr1 O2 10.2(4) . .
K2 O1 Zr1 O2 146.51(17) . .
K3 O1 Zr1 O2 -124.63(16) . .
C1 O1 Zr1 O5 -173.3(3) . .
K2 O1 Zr1 O5 -36.9(3) . .
K3 O1 Zr1 O5 51.9(2) . .
C1 O1 Zr1 O10 101.8(4) . .
K2 O1 Zr1 O10 -121.87(15) . .
K3 O1 Zr1 O10 -33.02(13) . .
C1 O1 Zr1 O14 -44.6(4) . .
K2 O1 Zr1 O14 91.70(17) . .
K3 O1 Zr1 O14 -179.44(12) . .
C1 O1 Zr1 O6 -178.0(4) . .
K2 O1 Zr1 O6 -41.65(13) . .
K3 O1 Zr1 O6 47.21(12) . .
C1 O1 Zr1 O13 -97.4(4) . .
K2 O1 Zr1 O13 38.89(13) . .
K3 O1 Zr1 O13 127.75(15) . .
C1 O1 Zr1 O9 55.3(4) . .
K2 O1 Zr1 O9 -168.39(15) . .
K3 O1 Zr1 O9 -79.5(2) . .
C1 O1 Zr1 K1 -69.2(7) . .
K2 O1 Zr1 K1 67.1(5) . .
K3 O1 Zr1 K1 156.0(4) . .
C1 O1 Zr1 K4 5.7(4) . .
K2 O1 Zr1 K4 142.06(7) . .
K3 O1 Zr1 K4 -129.08(7) . .
C1 O1 Zr1 K3 134.8(4) . .
K2 O1 Zr1 K3 -88.86(13) . .
C1 O1 Zr1 K2 -136.3(4) . .
K3 O1 Zr1 K2 88.86(13) . .
K1 O2O K4 O8 105.05(16) . 7_655
K1 O2O K4 O12 -123.49(14) . 6_656
K1 O2O K4 O14 -21.44(12) . .
K1 O2O K4 O2 3.1(2) . .
K1 O2O K4 O9 32.17(12) . .
K1 O2O K4 O7 152.61(16) . 7_655
K1 O2O K4 O11 -149.71(13) . 6_656
K1 O2O K4 C16 -112.45(14) . 6_656
K1 O2O K4 C10 114.19(14) . 7_655
K1 O2O K4 Zr1 4.83(13) . .
K1 O2O K4 K2 -171.43(10) . 4_645
C20 O14 K4 O8 159.5(3) . 7_655
Zr1 O14 K4 O8 21.9(2) . 7_655
K1 O14 K4 O8 -83.75(17) . 7_655
C20 O14 K4 O2O -95.6(4) . .
Zr1 O14 K4 O2O 126.82(16) . .
K1 O14 K4 O2O 21.18(12) . .
C20 O14 K4 O12 -7.8(4) . 6_656
Zr1 O14 K4 O12 -145.38(13) . 6_656
K1 O14 K4 O12 108.98(12) . 6_656
C20 O14 K4 O2 105.7(4) . .
Zr1 O14 K4 O2 -31.92(12) . .
K1 O14 K4 O2 -137.56(15) . .
C20 O14 K4 O9 179.2(4) . .
Zr1 O14 K4 O9 41.67(12) . .
K1 O14 K4 O9 -63.98(12) . .
C20 O14 K4 O7 -108.3(4) . 7_655
Zr1 O14 K4 O7 114.1(2) . 7_655
K1 O14 K4 O7 8.5(3) . 7_655
C20 O14 K4 O11 43.4(4) . 6_656
Zr1 O14 K4 O11 -94.20(16) . 6_656
K1 O14 K4 O11 160.15(11) . 6_656
C20 O14 K4 C16 11.0(4) . 6_656
Zr1 O14 K4 C16 -126.54(15) . 6_656
K1 O14 K4 C16 127.82(13) . 6_656
C20 O14 K4 C10 179.8(3) . 7_655
Zr1 O14 K4 C10 42.2(2) . 7_655
K1 O14 K4 C10 -63.4(2) . 7_655
C20 O14 K4 Zr1 137.6(4) . .
K1 O14 K4 Zr1 -105.65(16) . .
C20 O14 K4 K2 -11.3(5) . 4_645
Zr1 O14 K4 K2 -148.88(11) . 4_645
K1 O14 K4 K2 105.47(16) . 4_645
C2 O2 K4 O8 88.4(5) . 7_655
Zr1 O2 K4 O8 -108.15(16) . 7_655
C2 O2 K4 O2O -160.2(4) . .
Zr1 O2 K4 O2O 3.2(2) . .
C2 O2 K4 O12 -43.6(5) . 6_656
Zr1 O2 K4 O12 119.83(15) . 6_656
C2 O2 K4 O14 -131.3(5) . .
Zr1 O2 K4 O14 32.11(12) . .
C2 O2 K4 O9 165.8(5) . .
Zr1 O2 K4 O9 -30.74(12) . .
C2 O2 K4 O7 73.4(5) . 7_655
Zr1 O2 K4 O7 -123.18(19) . 7_655
C2 O2 K4 O11 1.2(5) . 6_656
Zr1 O2 K4 O11 164.65(14) . 6_656
C2 O2 K4 C16 -40.4(5) . 6_656
Zr1 O2 K4 C16 123.04(15) . 6_656
C2 O2 K4 C10 92.4(5) . 7_655
Zr1 O2 K4 C10 -104.15(15) . 7_655
C2 O2 K4 Zr1 -163.4(6) . .
C2 O2 K4 K2 12.5(5) . 4_645
Zr1 O2 K4 K2 175.96(7) . 4_645
C13 O9 K4 O8 -11.3(4) . 7_655
Zr1 O9 K4 O8 123.29(16) . 7_655
K1 O9 K4 O8 -140.33(13) . 7_655
C13 O9 K4 O2O 100.1(4) . .
Zr1 O9 K4 O2O -125.26(16) . .
K1 O9 K4 O2O -28.87(12) . .
C13 O9 K4 O12 168.8(4) . 6_656
Zr1 O9 K4 O12 -56.6(3) . 6_656
K1 O9 K4 O12 39.8(3) . 6_656
C13 O9 K4 O14 -175.4(4) . .
Zr1 O9 K4 O14 -40.81(12) . .
K1 O9 K4 O14 55.57(11) . .
C13 O9 K4 O2 -104.6(4) . .
Zr1 O9 K4 O2 29.99(12) . .
K1 O9 K4 O2 126.37(14) . .
C13 O9 K4 O7 33.2(4) . 7_655
Zr1 O9 K4 O7 167.84(13) . 7_655
K1 O9 K4 O7 -95.78(13) . 7_655
C13 O9 K4 O11 -77.6(4) . 6_656
Zr1 O9 K4 O11 57.0(2) . 6_656
K1 O9 K4 O11 153.36(15) . 6_656
C13 O9 K4 C16 -154.6(4) . 6_656
Zr1 O9 K4 C16 -20.0(3) . 6_656
K1 O9 K4 C16 76.4(2) . 6_656
C13 O9 K4 C10 5.0(4) . 7_655
Zr1 O9 K4 C10 139.60(15) . 7_655
K1 O9 K4 C10 -124.02(13) . 7_655
C13 O9 K4 Zr1 -134.6(4) . .
K1 O9 K4 Zr1 96.38(14) . .
C13 O9 K4 K2 17.7(5) . 4_645
Zr1 O9 K4 K2 152.36(14) . 4_645
K1 O9 K4 K2 -111.3(2) . 4_645
O2 Zr1 K4 O8 72.63(18) . 7_655
O5 Zr1 K4 O8 -102.08(15) . 7_655
O10 Zr1 K4 O8 -5.18(14) . 7_655
O14 Zr1 K4 O8 -162.74(17) . 7_655
O13 Zr1 K4 O8 161.73(14) . 7_655
O9 Zr1 K4 O8 -55.17(17) . 7_655
O1 Zr1 K4 O8 78.59(14) . 7_655
K1 Zr1 K4 O8 -113.52(10) . 7_655
K3 Zr1 K4 O8 24.53(11) . 7_655
K2 Zr1 K4 O8 125.91(10) . 7_655
O2 Zr1 K4 O2O -177.59(18) . .
O5 Zr1 K4 O2O 7.69(15) . .
O10 Zr1 K4 O2O 104.59(14) . .
O14 Zr1 K4 O2O -52.96(17) . .
O13 Zr1 K4 O2O -88.49(15) . .
O9 Zr1 K4 O2O 54.61(17) . .
O1 Zr1 K4 O2O -171.63(15) . .
K1 Zr1 K4 O2O -3.75(10) . .
K3 Zr1 K4 O2O 134.31(10) . .
K2 Zr1 K4 O2O -124.32(11) . .
O2 Zr1 K4 O12 -80.00(19) . 6_656
O5 Zr1 K4 O12 105.29(16) . 6_656
O10 Zr1 K4 O12 -157.81(15) . 6_656
O14 Zr1 K4 O12 44.63(18) . 6_656
O13 Zr1 K4 O12 9.10(16) . 6_656
O9 Zr1 K4 O12 152.20(18) . 6_656
O1 Zr1 K4 O12 -74.04(16) . 6_656
K1 Zr1 K4 O12 93.85(12) . 6_656
K3 Zr1 K4 O12 -128.10(11) . 6_656
K2 Zr1 K4 O12 -26.72(13) . 6_656
O2 Zr1 K4 O14 -124.6(2) . .
O5 Zr1 K4 O14 60.65(17) . .
O10 Zr1 K4 O14 157.56(17) . .
O13 Zr1 K4 O14 -35.53(17) . .
O9 Zr1 K4 O14 107.57(19) . .
O1 Zr1 K4 O14 -118.67(18) . .
K1 Zr1 K4 O14 49.22(14) . .
K3 Zr1 K4 O14 -172.73(14) . .
K2 Zr1 K4 O14 -71.35(14) . .
O5 Zr1 K4 O2 -174.72(18) . .
O10 Zr1 K4 O2 -77.81(18) . .
O14 Zr1 K4 O2 124.6(2) . .
O13 Zr1 K4 O2 89.10(18) . .
O9 Zr1 K4 O2 -127.8(2) . .
O1 Zr1 K4 O2 5.96(18) . .
K1 Zr1 K4 O2 173.84(15) . .
K3 Zr1 K4 O2 -48.10(15) . .
K2 Zr1 K4 O2 53.27(15) . .
O2 Zr1 K4 O9 127.8(2) . .
O5 Zr1 K4 O9 -46.92(17) . .
O10 Zr1 K4 O9 49.99(17) . .
O14 Zr1 K4 O9 -107.57(19) . .
O13 Zr1 K4 O9 -143.10(17) . .
O1 Zr1 K4 O9 133.76(17) . .
K1 Zr1 K4 O9 -58.36(14) . .
K3 Zr1 K4 O9 79.70(14) . .
K2 Zr1 K4 O9 -178.93(14) . .
O2 Zr1 K4 O7 106.8(2) . 7_655
O5 Zr1 K4 O7 -67.9(2) . 7_655
O10 Zr1 K4 O7 29.0(2) . 7_655
O14 Zr1 K4 O7 -128.6(2) . 7_655
O13 Zr1 K4 O7 -164.1(2) . 7_655
O9 Zr1 K4 O7 -21.0(2) . 7_655
O1 Zr1 K4 O7 112.7(2) . 7_655
K1 Zr1 K4 O7 -79.39(19) . 7_655
K3 Zr1 K4 O7 58.67(19) . 7_655
K2 Zr1 K4 O7 160.04(18) . 7_655
O2 Zr1 K4 O11 -17.77(17) . 6_656
O5 Zr1 K4 O11 167.51(14) . 6_656
O10 Zr1 K4 O11 -95.59(14) . 6_656
O14 Zr1 K4 O11 106.86(16) . 6_656
O13 Zr1 K4 O11 71.33(14) . 6_656
O9 Zr1 K4 O11 -145.57(17) . 6_656
O1 Zr1 K4 O11 -11.81(14) . 6_656
K1 Zr1 K4 O11 156.07(9) . 6_656
K3 Zr1 K4 O11 -65.87(10) . 6_656
K2 Zr1 K4 O11 35.50(11) . 6_656
O2 Zr1 K4 C16 -64.46(18) . 6_656
O5 Zr1 K4 C16 120.82(15) . 6_656
O10 Zr1 K4 C16 -142.27(15) . 6_656
O14 Zr1 K4 C16 60.17(17) . 6_656
O13 Zr1 K4 C16 24.64(15) . 6_656
O9 Zr1 K4 C16 167.74(18) . 6_656
O1 Zr1 K4 C16 -58.50(15) . 6_656
K1 Zr1 K4 C16 109.38(11) . 6_656
K3 Zr1 K4 C16 -112.56(11) . 6_656
K2 Zr1 K4 C16 -11.19(12) . 6_656
O2 Zr1 K4 C10 85.14(18) . 7_655
O5 Zr1 K4 C10 -89.58(15) . 7_655
O10 Zr1 K4 C10 7.32(15) . 7_655
O14 Zr1 K4 C10 -150.23(17) . 7_655
O13 Zr1 K4 C10 174.24(15) . 7_655
O9 Zr1 K4 C10 -42.66(17) . 7_655
O1 Zr1 K4 C10 91.10(15) . 7_655
K1 Zr1 K4 C10 -101.02(10) . 7_655
K3 Zr1 K4 C10 37.04(11) . 7_655
K2 Zr1 K4 C10 138.41(11) . 7_655
O2 Zr1 K4 K2 -10.88(19) . 4_645
O5 Zr1 K4 K2 174.40(17) . 4_645
O10 Zr1 K4 K2 -88.69(17) . 4_645
O14 Zr1 K4 K2 113.7(2) . 4_645
O13 Zr1 K4 K2 78.22(18) . 4_645
O9 Zr1 K4 K2 -138.7(2) . 4_645
O1 Zr1 K4 K2 -4.92(18) . 4_645
K1 Zr1 K4 K2 162.96(15) . 4_645
K3 Zr1 K4 K2 -58.98(15) . 4_645
K2 Zr1 K4 K2 42.39(17) . 4_645
K3 O4O K2 O7 -132.91(14) . 6_656
K3 O4O K2 O6 24.57(13) . .
K3 O4O K2 O11 115.33(15) . 7_665
K3 O4O K2 O1 -28.70(13) . .
K3 O4O K2 O13 -2.4(3) . .
K3 O4O K2 O12 151.50(17) . 7_665
K3 O4O K2 C8 45.06(15) . .
K3 O4O K2 C17 116.71(15) . 7_665
K3 O4O K2 K4 174.88(9) . 4_655
K3 O4O K2 Zr1 -0.93(15) . .
C8 O6 K2 O7 -123.7(4) . 6_656
Zr1 O6 K2 O7 10.0(3) . 6_656
K3 O6 K2 O7 113.9(3) . 6_656
C8 O6 K2 O4O 98.9(3) . .
Zr1 O6 K2 O4O -127.37(17) . .
K3 O6 K2 O4O -23.48(13) . .
C8 O6 K2 O11 -16.5(3) . 7_665
Zr1 O6 K2 O11 117.23(15) . 7_665
K3 O6 K2 O11 -138.88(12) . 7_665
C8 O6 K2 O1 -174.2(4) . .
Zr1 O6 K2 O1 -40.45(13) . .
K3 O6 K2 O1 63.44(12) . .
C8 O6 K2 O13 -103.5(3) . .
Zr1 O6 K2 O13 30.24(12) . .
K3 O6 K2 O13 134.13(15) . .
C8 O6 K2 O12 33.8(4) . 7_665
Zr1 O6 K2 O12 167.57(13) . 7_665
K3 O6 K2 O12 -88.54(14) . 7_665
Zr1 O6 K2 C8 133.7(4) . .
K3 O6 K2 C8 -122.4(3) . .
C8 O6 K2 C17 1.9(3) . 7_665
Zr1 O6 K2 C17 135.66(15) . 7_665
K3 O6 K2 C17 -120.45(12) . 7_665
C8 O6 K2 K4 -20.7(4) . 4_655
Zr1 O6 K2 K4 113.04(15) . 4_655
K3 O6 K2 K4 -143.07(11) . 4_655
C8 O6 K2 Zr1 -133.7(4) . .
K3 O6 K2 Zr1 103.89(16) . .
C8 O6 K2 K3 122.4(3) . .
Zr1 O6 K2 K3 -103.89(16) . .
C1 O1 K2 O7 17.2(4) . 6_656
Zr1 O1 K2 O7 -117.97(15) . 6_656
K3 O1 K2 O7 144.05(12) . 6_656
C1 O1 K2 O4O -100.5(4) . .
Zr1 O1 K2 O4O 124.27(16) . .
K3 O1 K2 O4O 26.29(12) . .
C1 O1 K2 O6 173.8(4) . .
Zr1 O1 K2 O6 38.56(12) . .
K3 O1 K2 O6 -59.42(11) . .
C1 O1 K2 O11 136.7(4) . 7_665
Zr1 O1 K2 O11 1.5(3) . 7_665
K3 O1 K2 O11 -96.43(19) . 7_665
C1 O1 K2 O13 101.6(4) . .
Zr1 O1 K2 O13 -33.62(12) . .
K3 O1 K2 O13 -131.59(14) . .
C1 O1 K2 O12 -100.0(4) . 7_665
Zr1 O1 K2 O12 124.7(3) . 7_665
K3 O1 K2 O12 26.8(3) . 7_665
C1 O1 K2 C8 171.6(4) . .
Zr1 O1 K2 C8 36.41(13) . .
K3 O1 K2 C8 -61.56(11) . .
C1 O1 K2 C17 166.9(4) . 7_665
Zr1 O1 K2 C17 31.7(3) . 7_665
K3 O1 K2 C17 -66.3(2) . 7_665
C1 O1 K2 K4 24.9(5) . 4_655
Zr1 O1 K2 K4 -110.28(17) . 4_655
K3 O1 K2 K4 151.75(14) . 4_655
C1 O1 K2 Zr1 135.2(4) . .
K3 O1 K2 Zr1 -97.97(14) . .
C1 O1 K2 K3 -126.8(4) . .
Zr1 O1 K2 K3 97.97(14) . .
C19 O13 K2 O7 -29.4(5) . 6_656
Zr1 O13 K2 O7 140.60(16) . 6_656
C19 O13 K2 O4O -167.5(4) . .
Zr1 O13 K2 O4O 2.6(3) . .
C19 O13 K2 O6 160.5(5) . .
Zr1 O13 K2 O6 -29.49(12) . .
C19 O13 K2 O11 65.5(5) . 7_665
Zr1 O13 K2 O11 -124.47(15) . 7_665
C19 O13 K2 O1 -135.7(5) . .
Zr1 O13 K2 O1 34.28(12) . .
C19 O13 K2 O12 58.8(5) . 7_665
Zr1 O13 K2 O12 -131.19(18) . 7_665
C19 O13 K2 C8 138.1(5) . .
Zr1 O13 K2 C8 -51.86(14) . .
C19 O13 K2 C17 76.2(5) . 7_665
Zr1 O13 K2 C17 -113.77(15) . 7_665
C19 O13 K2 K4 15.3(5) . 4_655
Zr1 O13 K2 K4 -174.63(9) . 4_655
C19 O13 K2 Zr1 -170.0(6) . .
C19 O13 K2 K3 -169.0(5) . .
Zr1 O13 K2 K3 0.98(13) . .
O6 C8 K2 O7 96.7(4) . 6_656
C9 C8 K2 O7 -123.3(4) . 6_656
C7 C8 K2 O7 14.9(7) . 6_656
O6 C8 K2 O4O -79.0(3) . .
C9 C8 K2 O4O 61.0(3) . .
C7 C8 K2 O4O -160.8(5) . .
C9 C8 K2 O6 140.0(5) . .
C7 C8 K2 O6 -81.8(5) . .
O6 C8 K2 O11 162.9(3) . 7_665
C9 C8 K2 O11 -57.1(3) . 7_665
C7 C8 K2 O11 81.0(5) . 7_665
O6 C8 K2 O1 4.8(3) . .
C9 C8 K2 O1 144.9(3) . .
C7 C8 K2 O1 -77.0(5) . .
O6 C8 K2 O13 65.6(3) . .
C9 C8 K2 O13 -154.4(4) . .
C7 C8 K2 O13 -16.3(5) . .
O6 C8 K2 O12 -150.9(3) . 7_665
C9 C8 K2 O12 -10.9(3) . 7_665
C7 C8 K2 O12 127.3(5) . 7_665
O6 C8 K2 C17 -178.0(3) . 7_665
C9 C8 K2 C17 -38.0(3) . 7_665
C7 C8 K2 C17 100.2(5) . 7_665
O6 C8 K2 K4 166.2(3) . 4_655
C9 C8 K2 K4 -53.7(4) . 4_655
C7 C8 K2 K4 84.4(5) . 4_655
O6 C8 K2 Zr1 30.8(3) . .
C9 C8 K2 Zr1 170.8(4) . .
C7 C8 K2 Zr1 -51.0(4) . .
O6 C8 K2 K3 -44.6(3) . .
C9 C8 K2 K3 95.4(3) . .
C7 C8 K2 K3 -126.5(5) . .
O2 Zr1 K2 O7 41.87(17) . 6_656
O5 Zr1 K2 O7 -128.23(16) . 6_656
O10 Zr1 K2 O7 135.12(16) . 6_656
O14 Zr1 K2 O7 -42.25(17) . 6_656
O6 Zr1 K2 O7 -174.36(19) . 6_656
O13 Zr1 K2 O7 -46.07(19) . 6_656
O1 Zr1 K2 O7 75.12(18) . 6_656
K1 Zr1 K2 O7 -91.53(13) . 6_656
K4 Zr1 K2 O7 5.38(14) . 6_656
K3 Zr1 K2 O7 132.78(13) . 6_656
O2 Zr1 K2 O4O -90.18(16) . .
O5 Zr1 K2 O4O 99.72(16) . .
O10 Zr1 K2 O4O 3.07(16) . .
O14 Zr1 K2 O4O -174.31(16) . .
O6 Zr1 K2 O4O 53.59(18) . .
O13 Zr1 K2 O4O -178.13(19) . .
O1 Zr1 K2 O4O -56.94(17) . .
K1 Zr1 K2 O4O 136.41(12) . .
K4 Zr1 K2 O4O -126.68(12) . .
K3 Zr1 K2 O4O 0.73(12) . .
O2 Zr1 K2 O6 -143.77(18) . .
O5 Zr1 K2 O6 46.13(17) . .
O10 Zr1 K2 O6 -50.52(18) . .
O14 Zr1 K2 O6 132.11(18) . .
O13 Zr1 K2 O6 128.3(2) . .
O1 Zr1 K2 O6 -110.52(19) . .
K1 Zr1 K2 O6 82.83(14) . .
K4 Zr1 K2 O6 179.74(15) . .
K3 Zr1 K2 O6 -52.86(14) . .
O2 Zr1 K2 O11 147.77(14) . 7_665
O5 Zr1 K2 O11 -22.33(14) . 7_665
O10 Zr1 K2 O11 -118.98(14) . 7_665
O14 Zr1 K2 O11 63.64(15) . 7_665
O6 Zr1 K2 O11 -68.46(17) . 7_665
O13 Zr1 K2 O11 59.82(17) . 7_665
O1 Zr1 K2 O11 -178.98(17) . 7_665
K1 Zr1 K2 O11 14.36(10) . 7_665
K4 Zr1 K2 O11 111.27(10) . 7_665
K3 Zr1 K2 O11 -121.32(10) . 7_665
O2 Zr1 K2 O1 -33.24(17) . .
O5 Zr1 K2 O1 156.66(17) . .
O10 Zr1 K2 O1 60.00(17) . .
O14 Zr1 K2 O1 -117.37(17) . .
O6 Zr1 K2 O1 110.52(19) . .
O13 Zr1 K2 O1 -121.2(2) . .
K1 Zr1 K2 O1 -166.65(14) . .
K4 Zr1 K2 O1 -69.74(14) . .
K3 Zr1 K2 O1 57.67(13) . .
O2 Zr1 K2 O13 87.95(19) . .
O5 Zr1 K2 O13 -82.15(18) . .
O10 Zr1 K2 O13 -178.80(18) . .
O14 Zr1 K2 O13 3.82(18) . .
O6 Zr1 K2 O13 -128.3(2) . .
O1 Zr1 K2 O13 121.2(2) . .
K1 Zr1 K2 O13 -45.46(15) . .
K4 Zr1 K2 O13 51.45(15) . .
K3 Zr1 K2 O13 178.86(15) . .
O2 Zr1 K2 O12 -167.3(2) . 7_665
O5 Zr1 K2 O12 22.6(2) . 7_665
O10 Zr1 K2 O12 -74.1(2) . 7_665
O14 Zr1 K2 O12 108.5(2) . 7_665
O6 Zr1 K2 O12 -23.6(2) . 7_665
O13 Zr1 K2 O12 104.7(2) . 7_665
O1 Zr1 K2 O12 -134.1(2) . 7_665
K1 Zr1 K2 O12 59.3(2) . 7_665
K4 Zr1 K2 O12 156.17(19) . 7_665
K3 Zr1 K2 O12 -76.4(2) . 7_665
O2 Zr1 K2 C8 -163.73(16) . .
O5 Zr1 K2 C8 26.17(15) . .
O10 Zr1 K2 C8 -70.48(16) . .
O14 Zr1 K2 C8 112.14(16) . .
O6 Zr1 K2 C8 -19.96(18) . .
O13 Zr1 K2 C8 108.32(19) . .
O1 Zr1 K2 C8 -130.48(18) . .
K1 Zr1 K2 C8 62.87(12) . .
K4 Zr1 K2 C8 159.78(12) . .
K3 Zr1 K2 C8 -72.82(12) . .
O2 Zr1 K2 C17 165.82(15) . 7_665
O5 Zr1 K2 C17 -4.28(15) . 7_665
O10 Zr1 K2 C17 -100.93(15) . 7_665
O14 Zr1 K2 C17 81.69(15) . 7_665
O6 Zr1 K2 C17 -50.42(17) . 7_665
O13 Zr1 K2 C17 77.87(18) . 7_665
K1 Zr1 K2 C17 32.41(11) . 7_665
K4 Zr1 K2 C17 129.32(11) . 7_665
K3 Zr1 K2 C17 -103.27(10) . 7_665
O2 Zr1 K2 K4 96.80(13) . 4_655
O5 Zr1 K2 K4 -73.30(12) . 4_655
O10 Zr1 K2 K4 -169.95(12) . 4_655
O14 Zr1 K2 K4 12.67(13) . 4_655
O6 Zr1 K2 K4 -119.44(16) . 4_655
O13 Zr1 K2 K4 8.85(16) . 4_655
O1 Zr1 K2 K4 130.04(15) . 4_655
K1 Zr1 K2 K4 -36.61(8) . 4_655
K4 Zr1 K2 K4 60.30(9) . 4_655
K3 Zr1 K2 K4 -172.29(8) . 4_655
O2 Zr1 K2 K3 -90.91(11) . .
O5 Zr1 K2 K3 98.99(11) . .
O10 Zr1 K2 K3 2.34(11) . .
O14 Zr1 K2 K3 -175.04(11) . .
O6 Zr1 K2 K3 52.86(14) . .
O13 Zr1 K2 K3 -178.86(15) . .
O1 Zr1 K2 K3 -57.67(13) . .
K1 Zr1 K2 K3 135.68(4) . .
K4 Zr1 K2 K3 -127.41(5) . .
K4 O2O K1 O14 21.94(13) . .
K4 O2O K1 O16 136.26(17) . 5_655
K4 O2O K1 O3O 85.6(2) . .
K4 O2O K1 O5 -18.6(2) . .
K4 O2O K1 O4 -121.94(15) . 6_556
K4 O2O K1 O9 -30.76(12) . .
K4 O2O K1 O3 -153.46(13) . 6_556
K4 O2O K1 C20 42.40(14) . .
K4 O2O K1 C4 -116.57(15) . 6_556
K4 O2O K1 K3 -173.17(13) . 2_554
K4 O2O K1 Zr1 -4.84(13) . .
C20 O14 K1 O2O 103.3(3) . .
Zr1 O14 K1 O2O -125.07(16) . .
K4 O14 K1 O2O -20.88(12) . .
C20 O14 K1 O16 38.2(3) . 5_655
Zr1 O14 K1 O16 169.81(13) . 5_655
K4 O14 K1 O16 -86.00(13) . 5_655
C20 O14 K1 O3O -38.6(3) . .
Zr1 O14 K1 O3O 93.05(15) . .
K4 O14 K1 O3O -162.76(13) . .
C20 O14 K1 O5 -110.9(3) . .
Zr1 O14 K1 O5 20.78(12) . .
K4 O14 K1 O5 124.97(14) . .
C20 O14 K1 O4 163.3(3) . 6_556
Zr1 O14 K1 O4 -65.0(2) . 6_556
K4 O14 K1 O4 39.2(2) . 6_556
C20 O14 K1 O9 -175.9(4) . .
Zr1 O14 K1 O9 -44.23(12) . .
K4 O14 K1 O9 59.96(12) . .
C20 O14 K1 O3 -87.5(5) . 6_556
Zr1 O14 K1 O3 44.1(4) . 6_556
K4 O14 K1 O3 148.3(3) . 6_556
Zr1 O14 K1 C20 131.6(4) . .
K4 O14 K1 C20 -124.2(3) . .
C20 O14 K1 C4 -166.6(3) . 6_556
Zr1 O14 K1 C4 -35.0(3) . 6_556
K4 O14 K1 C4 69.2(2) . 6_556
C20 O14 K1 K3 69.3(4) . 2_554
Zr1 O14 K1 K3 -159.05(11) . 2_554
K4 O14 K1 K3 -54.9(2) . 2_554
C20 O14 K1 Zr1 -131.6(4) . .
K4 O14 K1 Zr1 104.19(16) . .
C7 O5 K1 O2O -168.5(4) . .
Zr1 O5 K1 O2O 25.5(2) . .
C7 O5 K1 O14 145.2(5) . .
Zr1 O5 K1 O14 -20.72(12) . .
C7 O5 K1 O16 65.5(5) . 5_655
Zr1 O5 K1 O16 -100.4(3) . 5_655
C7 O5 K1 O3O 55.9(5) . .
Zr1 O5 K1 O3O -110.03(17) . .
C7 O5 K1 O4 -79.0(5) . 6_556
Zr1 O5 K1 O4 115.05(15) . 6_556
C7 O5 K1 O9 -153.9(5) . .
Zr1 O5 K1 O9 40.11(12) . .
C7 O5 K1 O3 -26.4(5) . 6_556
Zr1 O5 K1 O3 167.67(14) . 6_556
C7 O5 K1 C20 124.6(5) . .
Zr1 O5 K1 C20 -41.40(14) . .
C7 O5 K1 C4 -67.6(5) . 6_556
Zr1 O5 K1 C4 126.39(16) . 6_556
C7 O5 K1 K3 -34.9(5) . 2_554
Zr1 O5 K1 K3 159.14(8) . 2_554
C7 O5 K1 Zr1 166.0(5) . .
C13 O9 K1 O2O -96.6(4) . .
Zr1 O9 K1 O2O 130.02(16) . .
K4 O9 K1 O2O 28.86(12) . .
C13 O9 K1 O14 175.6(4) . .
Zr1 O9 K1 O14 42.25(12) . .
K4 O9 K1 O14 -58.91(12) . .
C13 O9 K1 O16 -118.1(4) . 5_655
Zr1 O9 K1 O16 108.6(2) . 5_655
K4 O9 K1 O16 7.4(2) . 5_655
C13 O9 K1 O3O 126.7(4) . .
Zr1 O9 K1 O3O -6.69(18) . .
K4 O9 K1 O3O -107.86(14) . .
C13 O9 K1 O5 94.8(4) . .
Zr1 O9 K1 O5 -38.51(12) . .
K4 O9 K1 O5 -139.67(15) . .
C13 O9 K1 O4 -18.1(4) . 6_556
Zr1 O9 K1 O4 -151.44(14) . 6_556
K4 O9 K1 O4 107.39(11) . 6_556
C13 O9 K1 O3 22.0(4) . 6_556
Zr1 O9 K1 O3 -111.36(15) . 6_556
K4 O9 K1 O3 147.48(12) . 6_556
C13 O9 K1 C20 174.1(4) . .
Zr1 O9 K1 C20 40.71(13) . .
K4 O9 K1 C20 -60.46(11) . .
C13 O9 K1 C4 1.7(4) . 6_556
Zr1 O9 K1 C4 -131.67(14) . 6_556
K4 O9 K1 C4 127.17(12) . 6_556
C13 O9 K1 K3 -39.9(4) . 2_554
Zr1 O9 K1 K3 -173.21(7) . 2_554
K4 O9 K1 K3 85.63(12) . 2_554
C13 O9 K1 Zr1 133.4(4) . .
K4 O9 K1 Zr1 -101.16(14) . .
O14 C20 K1 O2O -74.1(3) . .
C21 C20 K1 O2O 56.4(3) . .
C19 C20 K1 O2O -167.4(4) . .
C21 C20 K1 O14 130.5(5) . .
C19 C20 K1 O14 -93.3(5) . .
O14 C20 K1 O16 -144.2(3) . 5_655
C21 C20 K1 O16 -13.7(3) . 5_655
C19 C20 K1 O16 122.5(4) . 5_655
O14 C20 K1 O3O 137.0(4) . .
C21 C20 K1 O3O -92.5(4) . .
C19 C20 K1 O3O 43.6(4) . .
O14 C20 K1 O5 60.9(3) . .
C21 C20 K1 O5 -168.5(4) . .
C19 C20 K1 O5 -32.4(4) . .
O14 C20 K1 O4 -30.1(5) . 6_556
C21 C20 K1 O4 100.4(4) . 6_556
C19 C20 K1 O4 -123.4(4) . 6_556
O14 C20 K1 O9 3.4(3) . .
C21 C20 K1 O9 133.9(4) . .
C19 C20 K1 O9 -89.9(4) . .
O14 C20 K1 O3 133.6(3) . 6_556
C21 C20 K1 O3 -95.9(4) . 6_556
C19 C20 K1 O3 40.3(5) . 6_556
O14 C20 K1 C4 25.0(6) . 6_556
C21 C20 K1 C4 155.5(4) . 6_556
C19 C20 K1 C4 -68.3(6) . 6_556
O14 C20 K1 K3 -137.8(3) . 2_554
C21 C20 K1 K3 -7.2(4) . 2_554
C19 C20 K1 K3 128.9(3) . 2_554
O14 C20 K1 Zr1 32.5(3) . .
C21 C20 K1 Zr1 163.0(4) . .
C19 C20 K1 Zr1 -60.8(4) . .
O2 Zr1 K1 O2O 8.23(15) . .
O5 Zr1 K1 O2O -160.48(18) . .
O10 Zr1 K1 O2O -86.58(15) . .
O14 Zr1 K1 O2O 54.79(17) . .
O6 Zr1 K1 O2O -171.80(15) . .
O13 Zr1 K1 O2O 111.41(14) . .
O9 Zr1 K1 O2O -49.05(16) . .
O1 Zr1 K1 O2O 83.9(5) . .
K4 Zr1 K1 O2O 3.70(10) . .
K3 Zr1 K1 O2O -125.53(11) . .
K2 Zr1 K1 O2O 142.10(10) . .
O2 Zr1 K1 O14 -46.56(18) . .
O5 Zr1 K1 O14 144.7(2) . .
O10 Zr1 K1 O14 -141.37(18) . .
O6 Zr1 K1 O14 133.41(18) . .
O13 Zr1 K1 O14 56.62(17) . .
O9 Zr1 K1 O14 -103.84(19) . .
O1 Zr1 K1 O14 29.1(5) . .
K4 Zr1 K1 O14 -51.09(14) . .
K3 Zr1 K1 O14 179.68(14) . .
K2 Zr1 K1 O14 87.31(14) . .
O2 Zr1 K1 O16 -62.01(19) . 5_655
O5 Zr1 K1 O16 129.3(2) . 5_655
O10 Zr1 K1 O16 -156.82(18) . 5_655
O14 Zr1 K1 O16 -15.4(2) . 5_655
O6 Zr1 K1 O16 117.96(18) . 5_655
O13 Zr1 K1 O16 41.18(18) . 5_655
O9 Zr1 K1 O16 -119.3(2) . 5_655
O1 Zr1 K1 O16 13.7(5) . 5_655
K4 Zr1 K1 O16 -66.54(15) . 5_655
K3 Zr1 K1 O16 164.23(15) . 5_655
K2 Zr1 K1 O16 71.86(15) . 5_655
O2 Zr1 K1 O3O -128.69(15) . .
O5 Zr1 K1 O3O 62.60(18) . .
O10 Zr1 K1 O3O 136.50(15) . .
O14 Zr1 K1 O3O -82.13(17) . .
O6 Zr1 K1 O3O 51.28(15) . .
O13 Zr1 K1 O3O -25.50(14) . .
O9 Zr1 K1 O3O 174.03(16) . .
O1 Zr1 K1 O3O -53.0(5) . .
K4 Zr1 K1 O3O -133.22(10) . .
K3 Zr1 K1 O3O 97.55(11) . .
K2 Zr1 K1 O3O 5.18(11) . .
O2 Zr1 K1 O5 168.72(18) . .
O10 Zr1 K1 O5 73.90(19) . .
O14 Zr1 K1 O5 -144.7(2) . .
O6 Zr1 K1 O5 -11.31(18) . .
O13 Zr1 K1 O5 -88.10(18) . .
O9 Zr1 K1 O5 111.43(19) . .
O1 Zr1 K1 O5 -115.6(5) . .
K4 Zr1 K1 O5 164.19(15) . .
K3 Zr1 K1 O5 34.95(15) . .
K2 Zr1 K1 O5 -57.42(15) . .
O2 Zr1 K1 O4 90.13(15) . 6_556
O5 Zr1 K1 O4 -78.59(18) . 6_556
O10 Zr1 K1 O4 -4.69(15) . 6_556
O14 Zr1 K1 O4 136.69(18) . 6_556
O6 Zr1 K1 O4 -89.90(15) . 6_556
O13 Zr1 K1 O4 -166.69(14) . 6_556
O9 Zr1 K1 O4 32.85(16) . 6_556
O1 Zr1 K1 O4 165.8(5) . 6_556
K4 Zr1 K1 O4 85.60(10) . 6_556
K3 Zr1 K1 O4 -43.64(12) . 6_556
K2 Zr1 K1 O4 -136.01(10) . 6_556
O2 Zr1 K1 O9 57.28(17) . .
O5 Zr1 K1 O9 -111.43(19) . .
O10 Zr1 K1 O9 -37.53(17) . .
O14 Zr1 K1 O9 103.84(19) . .
O6 Zr1 K1 O9 -122.75(17) . .
O13 Zr1 K1 O9 160.46(16) . .
O1 Zr1 K1 O9 133.0(5) . .
K4 Zr1 K1 O9 52.75(13) . .
K3 Zr1 K1 O9 -76.48(13) . .
K2 Zr1 K1 O9 -168.85(13) . .
O2 Zr1 K1 O3 152.75(16) . 6_556
O5 Zr1 K1 O3 -15.97(18) . 6_556
O10 Zr1 K1 O3 57.93(17) . 6_556
O14 Zr1 K1 O3 -160.69(19) . 6_556
O6 Zr1 K1 O3 -27.28(16) . 6_556
O13 Zr1 K1 O3 -104.07(16) . 6_556
O9 Zr1 K1 O3 95.47(17) . 6_556
O1 Zr1 K1 O3 -131.5(5) . 6_556
K4 Zr1 K1 O3 148.22(12) . 6_556
K3 Zr1 K1 O3 18.98(14) . 6_556
K2 Zr1 K1 O3 -73.39(12) . 6_556
O2 Zr1 K1 C20 -67.30(16) . .
O5 Zr1 K1 C20 123.99(19) . .
O10 Zr1 K1 C20 -162.11(16) . .
O14 Zr1 K1 C20 -20.74(18) . .
O6 Zr1 K1 C20 112.67(15) . .
O13 Zr1 K1 C20 35.88(15) . .
O9 Zr1 K1 C20 -124.58(17) . .
O1 Zr1 K1 C20 8.4(5) . .
K4 Zr1 K1 C20 -71.83(11) . .
K3 Zr1 K1 C20 158.94(12) . .
K2 Zr1 K1 C20 66.57(12) . .
O2 Zr1 K1 C4 109.84(15) . 6_556
O5 Zr1 K1 C4 -58.88(18) . 6_556
O10 Zr1 K1 C4 15.03(16) . 6_556
O14 Zr1 K1 C4 156.40(18) . 6_556
O6 Zr1 K1 C4 -70.19(15) . 6_556
O13 Zr1 K1 C4 -146.98(15) . 6_556
O9 Zr1 K1 C4 52.56(16) . 6_556
O1 Zr1 K1 C4 -174.5(5) . 6_556
K4 Zr1 K1 C4 105.31(11) . 6_556
K3 Zr1 K1 C4 -23.92(12) . 6_556
K2 Zr1 K1 C4 -116.29(11) . 6_556
O2 Zr1 K1 K3 81.4(2) . 2_554
O5 Zr1 K1 K3 -87.3(3) . 2_554
O10 Zr1 K1 K3 -13.4(2) . 2_554
O14 Zr1 K1 K3 127.9(3) . 2_554
O6 Zr1 K1 K3 -98.7(2) . 2_554
O13 Zr1 K1 K3 -175.4(2) . 2_554
O9 Zr1 K1 K3 24.1(2) . 2_554
O1 Zr1 K1 K3 157.1(5) . 2_554
K4 Zr1 K1 K3 76.8(2) . 2_554
K3 Zr1 K1 K3 -52.4(2) . 2_554
K2 Zr1 K1 K3 -144.76(19) . 2_554
K2 O4O K3 O3 107.10(17) . 5_656
K2 O4O K3 O10 -1.0(3) . .
K2 O4O K3 O16 -141.41(14) . 6_556
K2 O4O K3 O6 -23.71(13) . .
K2 O4O K3 O15 -108.52(15) . 6_556
K2 O4O K3 O4 142.00(18) . 5_656
K2 O4O K3 O1 27.97(13) . .
K2 O4O K3 C22 -117.16(16) . 6_556
K2 O4O K3 C23 -103.51(15) . 6_556
K2 O4O K3 K1 166.47(9) . 2
K2 O4O K3 Zr1 0.93(15) . .
C14 O10 K3 O4O -165.8(4) . .
Zr1 O10 K3 O4O 3.5(3) . .
C14 O10 K3 O3 76.0(5) . 5_656
Zr1 O10 K3 O3 -114.70(16) . 5_656
C14 O10 K3 O16 -13.0(5) . 6_556
Zr1 O10 K3 O16 156.31(16) . 6_556
C14 O10 K3 O6 -139.1(5) . .
Zr1 O10 K3 O6 30.19(12) . .
C14 O10 K3 O15 -65.5(5) . 6_556
Zr1 O10 K3 O15 103.77(15) . 6_556
C14 O10 K3 O4 79.2(5) . 5_656
Zr1 O10 K3 O4 -111.5(2) . 5_656
C14 O10 K3 O1 160.3(5) . .
Zr1 O10 K3 O1 -30.38(12) . .
C14 O10 K3 C22 -31.2(5) . 6_556
Zr1 O10 K3 C22 138.06(16) . 6_556
C14 O10 K3 C23 -55.7(5) . 6_556
Zr1 O10 K3 C23 113.57(16) . 6_556
C14 O10 K3 K1 26.7(5) . 2
Zr1 O10 K3 K1 -164.07(10) . 2
C14 O10 K3 Zr1 -169.3(5) . .
C8 O6 K3 O4O -92.5(4) . .
Zr1 O6 K3 O4O 131.08(17) . .
K2 O6 K3 O4O 23.54(13) . .
C8 O6 K3 O3 156.4(3) . 5_656
Zr1 O6 K3 O3 20.0(2) . 5_656
K2 O6 K3 O3 -87.52(17) . 5_656
C8 O6 K3 O10 106.5(4) . .
Zr1 O6 K3 O10 -29.87(12) . .
K2 O6 K3 O10 -137.42(15) . .
C8 O6 K3 O16 42.6(4) . 6_556
Zr1 O6 K3 O16 -93.85(15) . 6_556
K2 O6 K3 O16 158.61(11) . 6_556
C8 O6 K3 O15 -4.6(4) . 6_556
Zr1 O6 K3 O15 -141.00(14) . 6_556
K2 O6 K3 O15 111.46(12) . 6_556
C8 O6 K3 O4 -116.8(4) . 5_656
Zr1 O6 K3 O4 106.8(2) . 5_656
K2 O6 K3 O4 -0.8(3) . 5_656
C8 O6 K3 O1 -179.2(4) . .
Zr1 O6 K3 O1 44.40(12) . .
K2 O6 K3 O1 -63.15(12) . .
C8 O6 K3 C22 35.6(4) . 6_556
Zr1 O6 K3 C22 -100.82(15) . 6_556
K2 O6 K3 C22 151.64(12) . 6_556
C8 O6 K3 C23 15.1(4) . 6_556
Zr1 O6 K3 C23 -121.28(15) . 6_556
K2 O6 K3 C23 131.17(13) . 6_556
C8 O6 K3 K1 52.3(5) . 2
Zr1 O6 K3 K1 -84.2(3) . 2
K2 O6 K3 K1 168.3(2) . 2
C8 O6 K3 Zr1 136.4(4) . .
K2 O6 K3 Zr1 -107.54(16) . .
C1 O1 K3 O4O 99.8(4) . .
Zr1 O1 K3 O4O -127.12(16) . .
K2 O1 K3 O4O -26.30(13) . .
C1 O1 K3 O3 -14.0(4) . 5_656
Zr1 O1 K3 O3 119.09(15) . 5_656
K2 O1 K3 O3 -140.09(12) . 5_656
C1 O1 K3 O10 -104.0(4) . .
Zr1 O1 K3 O10 29.08(12) . .
K2 O1 K3 O10 129.90(14) . .
C1 O1 K3 O16 -92.8(4) . 6_556
Zr1 O1 K3 O16 40.2(2) . 6_556
K2 O1 K3 O16 141.04(16) . 6_556
C1 O1 K3 O6 -175.8(4) . .
Zr1 O1 K3 O6 -42.74(12) . .
K2 O1 K3 O6 58.08(12) . .
C1 O1 K3 O15 176.6(3) . 6_556
Zr1 O1 K3 O15 -50.4(2) . 6_556
K2 O1 K3 O15 50.47(18) . 6_556
C1 O1 K3 O4 35.7(4) . 5_656
Zr1 O1 K3 O4 168.80(13) . 5_656
K2 O1 K3 O4 -90.38(13) . 5_656
C1 O1 K3 C22 -120.6(4) . 6_556
Zr1 O1 K3 C22 12.4(2) . 6_556
K2 O1 K3 C22 113.27(16) . 6_556
C1 O1 K3 C23 -156.5(4) . 6_556
Zr1 O1 K3 C23 -23.4(2) . 6_556
K2 O1 K3 C23 77.42(17) . 6_556
C1 O1 K3 K1 -14.9(4) . 2
Zr1 O1 K3 K1 118.11(11) . 2
K2 O1 K3 K1 -141.07(8) . 2
C1 O1 K3 Zr1 -133.1(4) . .
K2 O1 K3 Zr1 100.82(14) . .
O2 Zr1 K3 O4O 105.41(16) . .
O5 Zr1 K3 O4O -94.73(15) . .
O10 Zr1 K3 O4O -177.45(19) . .
O6 Zr1 K3 O4O -49.39(18) . .
O13 Zr1 K3 O4O 0.13(16) . .
O9 Zr1 K3 O4O -172.76(16) . .
O1 Zr1 K3 O4O 53.66(17) . .
K1 Zr1 K3 O4O -118.95(12) . .
K4 Zr1 K3 O4O 137.46(12) . .
K2 Zr1 K3 O4O -0.73(11) . .
O2 Zr1 K3 O3 -10.08(14) . 5_656
O5 Zr1 K3 O3 149.79(14) . 5_656
O10 Zr1 K3 O3 67.06(18) . 5_656
O6 Zr1 K3 O3 -164.87(17) . 5_656
O13 Zr1 K3 O3 -115.36(15) . 5_656
O9 Zr1 K3 O3 71.76(15) . 5_656
O1 Zr1 K3 O3 -61.83(16) . 5_656
K1 Zr1 K3 O3 125.56(10) . 5_656
K4 Zr1 K3 O3 21.98(11) . 5_656
K2 Zr1 K3 O3 -116.21(10) . 5_656
O2 Zr1 K3 O10 -77.14(18) . .
O5 Zr1 K3 O10 82.72(18) . .
O6 Zr1 K3 O10 128.1(2) . .
O13 Zr1 K3 O10 177.58(19) . .
O9 Zr1 K3 O10 4.69(19) . .
O1 Zr1 K3 O10 -128.9(2) . .
K1 Zr1 K3 O10 58.50(16) . .
K4 Zr1 K3 O10 -45.09(16) . .
K2 Zr1 K3 O10 176.72(15) . .
O2 Zr1 K3 O16 -103.12(14) . 6_556
O5 Zr1 K3 O16 56.74(14) . 6_556
O10 Zr1 K3 O16 -25.98(18) . 6_556
O6 Zr1 K3 O16 102.08(17) . 6_556
O13 Zr1 K3 O16 151.60(14) . 6_556
O9 Zr1 K3 O16 -21.29(15) . 6_556
O1 Zr1 K3 O16 -154.87(16) . 6_556
K1 Zr1 K3 O16 32.52(11) . 6_556
K4 Zr1 K3 O16 -71.07(10) . 6_556
K2 Zr1 K3 O16 150.74(10) . 6_556
O2 Zr1 K3 O6 154.80(17) . .
O5 Zr1 K3 O6 -45.34(17) . .
O10 Zr1 K3 O6 -128.1(2) . .
O13 Zr1 K3 O6 49.51(17) . .
O9 Zr1 K3 O6 -123.37(17) . .
O1 Zr1 K3 O6 103.05(19) . .
K1 Zr1 K3 O6 -69.56(14) . .
K4 Zr1 K3 O6 -173.15(14) . .
K2 Zr1 K3 O6 48.66(14) . .
O2 Zr1 K3 O15 -163.52(14) . 6_556
O5 Zr1 K3 O15 -3.66(14) . 6_556
O10 Zr1 K3 O15 -86.38(17) . 6_556
O6 Zr1 K3 O15 41.68(16) . 6_556
O13 Zr1 K3 O15 91.20(14) . 6_556
O9 Zr1 K3 O15 -81.69(14) . 6_556
O1 Zr1 K3 O15 144.73(16) . 6_556
K1 Zr1 K3 O15 -27.88(11) . 6_556
K4 Zr1 K3 O15 -131.47(9) . 6_556
K2 Zr1 K3 O15 90.34(9) . 6_556
O2 Zr1 K3 O4 34.49(19) . 5_656
O5 Zr1 K3 O4 -165.64(19) . 5_656
O10 Zr1 K3 O4 111.6(2) . 5_656
O6 Zr1 K3 O4 -120.3(2) . 5_656
O13 Zr1 K3 O4 -70.8(2) . 5_656
O9 Zr1 K3 O4 116.32(19) . 5_656
O1 Zr1 K3 O4 -17.3(2) . 5_656
K1 Zr1 K3 O4 170.13(16) . 5_656
K4 Zr1 K3 O4 66.54(17) . 5_656
K2 Zr1 K3 O4 -71.64(16) . 5_656
O2 Zr1 K3 O1 51.75(17) . .
O5 Zr1 K3 O1 -148.38(17) . .
O10 Zr1 K3 O1 128.9(2) . .
O6 Zr1 K3 O1 -103.05(19) . .
O13 Zr1 K3 O1 -53.53(17) . .
O9 Zr1 K3 O1 133.58(17) . .
K1 Zr1 K3 O1 -172.61(14) . .
K4 Zr1 K3 O1 83.80(13) . .
K2 Zr1 K3 O1 -54.38(13) . .
O2 Zr1 K3 C22 -119.50(14) . 6_556
O5 Zr1 K3 C22 40.36(14) . 6_556
O10 Zr1 K3 C22 -42.36(18) . 6_556
O6 Zr1 K3 C22 85.70(16) . 6_556
O13 Zr1 K3 C22 135.21(14) . 6_556
O9 Zr1 K3 C22 -37.67(14) . 6_556
O1 Zr1 K3 C22 -171.26(16) . 6_556
K1 Zr1 K3 C22 16.14(11) . 6_556
K4 Zr1 K3 C22 -87.45(10) . 6_556
K2 Zr1 K3 C22 134.36(10) . 6_556
O2 Zr1 K3 C23 -145.66(14) . 6_556
O5 Zr1 K3 C23 14.21(14) . 6_556
O10 Zr1 K3 C23 -68.52(18) . 6_556
O6 Zr1 K3 C23 59.55(16) . 6_556
O13 Zr1 K3 C23 109.06(14) . 6_556
O9 Zr1 K3 C23 -63.82(14) . 6_556
O1 Zr1 K3 C23 162.59(16) . 6_556
K1 Zr1 K3 C23 -10.02(11) . 6_556
K4 Zr1 K3 C23 -113.60(10) . 6_556
K2 Zr1 K3 C23 108.21(10) . 6_556
O2 Zr1 K3 K1 -52.50(12) . 2
O5 Zr1 K3 K1 107.36(12) . 2
O10 Zr1 K3 K1 24.64(16) . 2
O6 Zr1 K3 K1 152.70(15) . 2
O13 Zr1 K3 K1 -157.79(12) . 2
O9 Zr1 K3 K1 29.33(13) . 2
O1 Zr1 K3 K1 -104.25(14) . 2
K1 Zr1 K3 K1 83.14(8) . 2
K4 Zr1 K3 K1 -20.45(8) . 2
K2 Zr1 K3 K1 -158.64(7) . 2
